data_4345627
loop_
_publ_author_name
'Gupta, Sandeep K.'
'Langley, Stuart K.'
'Sharma, Kamna'
'Murray, Keith S.'
'Murugavel, Ramaswamy'

_publ_section_title
;
 Pentanuclear Lanthanide Mono-organophosphates: Synthesis, Structure, and
 Magnetism.
;
_journal_issue 7
_journal_name_full 'Inorganic chemistry'
_journal_page_first 3946
_journal_page_last 3960
_journal_paper_doi 10.1021/acs.inorgchem.6b03014
_journal_volume 56
_journal_year 2017
_chemical_formula_moiety 'C77 H126 Er5 N3 O41 P6, 0.5(C6 H18 N2), C H O, 4(C H4 O), H2 O, O'
_chemical_formula_sum 'C85 H154 Er5 N4 O48 P6'
_chemical_formula_weight 3022.23
_space_group_crystal_system triclinic
_space_group_IT_number 2
_space_group_name_Hall '-P 1'
_space_group_name_H-M_alt 'P -1'
_symmetry_space_group_name_Hall '-P 1'
_symmetry_space_group_name_H-M 'P -1'
_atom_sites_solution_hydrogens mixed
_audit_creation_method SHELXL-2014/7
_cell_angle_alpha 93.779(3)
_cell_angle_beta 99.260(2)
_cell_angle_gamma 106.619(2)
_cell_formula_units_Z 2
_cell_length_a 15.253(3)
_cell_length_b 16.025(3)
_cell_length_c 26.013(5)
_cell_measurement_reflns_used 12684
_cell_measurement_temperature 150(2)
_cell_measurement_theta_max 29.1
_cell_measurement_theta_min 2.5
_cell_volume 5971(2)
_computing_cell_refinement
;
CrystalClear-SM Expert 2.0 r3 (Rigaku, 2009)
;
_computing_data_collection
;
CrystalClear-SM Expert 2.0 r3 (Rigaku, 2009)
;
_computing_data_reduction
;
CrystalClear-SM Expert 2.0 r3 (Rigaku, 2009)
;
_computing_molecular_graphics 'CrystalStructure 4.0 (Rigaku, 2010)'
_computing_publication_material 'CrystalStructure 4.0'
_computing_structure_refinement 'SHELXL-2014/7 (Sheldrick, 2014)'
_computing_structure_solution 'SHELXS-97 (Sheldrick, 1990)'
_diffrn_ambient_temperature 150(2)
_diffrn_detector_area_resol_mean 28.5714
_diffrn_measured_fraction_theta_full 0.988
_diffrn_measured_fraction_theta_max 0.988
_diffrn_measurement_device_type
;
Rigaku Saturn724+ (2x2 bin mode)
;
_diffrn_measurement_method 'profile data from \w-scans'
_diffrn_radiation_type MoK\a
_diffrn_radiation_wavelength 0.71075
_diffrn_reflns_av_R_equivalents 0.0326
_diffrn_reflns_av_unetI/netI 0.0443
_diffrn_reflns_Laue_measured_fraction_full 0.988
_diffrn_reflns_Laue_measured_fraction_max 0.988
_diffrn_reflns_limit_h_max 17
_diffrn_reflns_limit_h_min -18
_diffrn_reflns_limit_k_max 17
_diffrn_reflns_limit_k_min -19
_diffrn_reflns_limit_l_max 30
_diffrn_reflns_limit_l_min -29
_diffrn_reflns_number 44898
_diffrn_reflns_point_group_measured_fraction_full 0.988
_diffrn_reflns_point_group_measured_fraction_max 0.988
_diffrn_reflns_theta_full 25.000
_diffrn_reflns_theta_max 25.000
_diffrn_reflns_theta_min 2.213
_diffrn_source 'fine-focus sealed tube'
_exptl_absorpt_coefficient_mu 3.640
_exptl_absorpt_correction_T_max 0.779
_exptl_absorpt_correction_T_min 0.540
_exptl_absorpt_correction_type numerical
_exptl_absorpt_process_details 'REQAB (Rigaku, 1998)'
_exptl_crystal_colour pink
_exptl_crystal_density_diffrn 1.681
_exptl_crystal_description block
_exptl_crystal_F_000 3012
_exptl_crystal_size_max 0.150
_exptl_crystal_size_mid 0.100
_exptl_crystal_size_min 0.080
_refine_diff_density_max 2.185
_refine_diff_density_min -1.405
_refine_diff_density_rms 0.130
_refine_ls_extinction_method none
_refine_ls_goodness_of_fit_ref 1.069
_refine_ls_hydrogen_treatment mixed
_refine_ls_matrix_type full
_refine_ls_number_parameters 1410
_refine_ls_number_reflns 20785
_refine_ls_number_restraints 18
_refine_ls_restrained_S_all 1.070
_refine_ls_R_factor_all 0.0404
_refine_ls_R_factor_gt 0.0384
_refine_ls_shift/su_max 0.003
_refine_ls_shift/su_mean 0.000
_refine_ls_structure_factor_coef Fsqd
_refine_ls_weighting_details 'w=1/[\s^2^(Fo^2^)+(0.0365P)^2^+19.5061P] where P=(Fo^2^+2Fc^2^)/3'
_refine_ls_weighting_scheme calc
_refine_ls_wR_factor_gt 0.0911
_refine_ls_wR_factor_ref 0.0929
_reflns_Friedel_coverage 0.000
_reflns_number_gt 19722
_reflns_number_total 20785
_reflns_threshold_expression 'I > 2\s(I)'
_cod_data_source_file ic6b03014_si_002.cif
_cod_data_source_block 7_SKG427
_cod_depositor_comments
;
The following automatic conversions were performed:

'_exptl_absorpt_correction_type' value 'Numerical' changed to
'numerical' according to
/home/data/users/saulius/crontab/automatic-downloads/current/ACS/lib/dictionaries/cif_core.dic
dictionary named 'cif_core.dic' version 2.4.2 from 2011-04-26.

Automatic conversion script
Id: cif_fix_values 4973 2017-02-22 13:04:09Z antanas 
;
_cod_database_code 4345627
_shelx_shelxl_version_number 2014/7
_shelx_space_group_comment
;
The symmetry employed for this shelxl refinement is uniquely defined
by the following loop, which should always be used as a source of
symmetry information in preference to the above space-group names.
They are only intended as comments.
;
_shelx_estimated_absorpt_t_min 0.611
_shelx_estimated_absorpt_t_max 0.759

loop_
_space_group_symop_operation_xyz
'x, y, z'
'-x, -y, -z'

loop_
_atom_site_label
_atom_site_type_symbol
_atom_site_fract_x
_atom_site_fract_y
_atom_site_fract_z
_atom_site_U_iso_or_equiv
_atom_site_adp_type
_atom_site_occupancy
_atom_site_site_symmetry_order
_atom_site_calc_flag
_atom_site_refinement_flags_posn
_atom_site_refinement_flags_adp
_atom_site_refinement_flags_occupancy
_atom_site_disorder_assembly
_atom_site_disorder_group
Er3 Er 0.82630(2) 0.69164(2) 0.78824(2) 0.01989(6) Uani 1 1 d D . . . .
Er2 Er 0.67068(2) 0.84244(2) 0.77986(2) 0.01964(6) Uani 1 1 d D . . . .
Er1 Er 0.58449(2) 0.62141(2) 0.69648(2) 0.02204(6) Uani 1 1 d . . . . .
Er4 Er 0.85673(2) 0.85741(2) 0.61406(2) 0.02508(6) Uani 1 1 d . . . . .
Er5 Er 0.56206(2) 0.58850(2) 0.89561(2) 0.02229(6) Uani 1 1 d D . . . .
P4 P 0.75589(9) 0.78153(8) 0.89635(5) 0.0210(3) Uani 1 1 d . . . . .
P6 P 0.65435(9) 0.50104(8) 0.79140(6) 0.0232(3) Uani 1 1 d . . . . .
P5 P 0.46708(9) 0.68826(9) 0.78556(6) 0.0240(3) Uani 1 1 d . . . . .
P2 P 0.64890(9) 0.85528(8) 0.66394(5) 0.0218(3) Uani 1 1 d . . . . .
P1 P 0.75194(10) 0.63912(9) 0.64202(5) 0.0230(3) Uani 1 1 d . . . . .
P3 P 0.91129(9) 0.86829(8) 0.75314(5) 0.0214(3) Uani 1 1 d . . . . .
O13 O 0.8209(2) 0.8374(2) 0.94941(14) 0.0253(8) Uani 1 1 d . . . . .
O16 O 0.6779(2) 0.7100(2) 0.91112(14) 0.0262(8) Uani 1 1 d . . . . .
O15 O 0.7211(2) 0.8463(2) 0.86531(14) 0.0245(8) Uani 1 1 d . . . . .
O14 O 0.8204(2) 0.7447(2) 0.86950(14) 0.0246(8) Uani 1 1 d . . . . .
O21 O 0.6540(3) 0.4002(2) 0.78920(15) 0.0275(8) Uani 1 1 d . . . . .
O24 O 0.6039(3) 0.5178(2) 0.83491(15) 0.0272(8) Uani 1 1 d . . . . .
O23 O 0.6052(3) 0.5090(2) 0.73772(14) 0.0267(8) Uani 1 1 d . . . . .
O22 O 0.7554(2) 0.5571(2) 0.80308(15) 0.0272(8) Uani 1 1 d . . . . .
O17 O 0.3610(2) 0.6908(3) 0.78150(16) 0.0327(9) Uani 1 1 d . . . . .
O19 O 0.4693(2) 0.6331(2) 0.73645(15) 0.0286(8) Uani 1 1 d . . . . .
O18 O 0.5240(2) 0.7836(2) 0.78740(15) 0.0262(8) Uani 1 1 d . . . . .
O20 O 0.4908(2) 0.6493(2) 0.83565(15) 0.0259(8) Uani 1 1 d . . . . .
O5 O 0.5602(2) 0.8661(2) 0.62555(14) 0.0254(8) Uani 1 1 d . . . . .
O8 O 0.7183(2) 0.8542(2) 0.62884(14) 0.0262(8) Uani 1 1 d . . . . .
O6 O 0.6807(3) 0.9285(2) 0.70972(14) 0.0268(8) Uani 1 1 d . . . . .
O7 O 0.6170(2) 0.7692(2) 0.68806(14) 0.0216(7) Uani 1 1 d . . . . .
O1 O 0.8063(3) 0.5666(2) 0.63986(15) 0.0295(8) Uani 1 1 d . . . . .
O4 O 0.7998(3) 0.7129(2) 0.61376(15) 0.0298(9) Uani 1 1 d . . . . .
O3 O 0.7575(2) 0.6626(2) 0.70047(13) 0.0227(8) Uani 1 1 d . . . . .
O2 O 0.6485(3) 0.5966(2) 0.61923(14) 0.0281(8) Uani 1 1 d . . . . .
O9 O 0.9859(2) 0.9465(2) 0.79246(14) 0.0234(8) Uani 1 1 d . . . . .
O11 O 0.9483(2) 0.7902(2) 0.76071(15) 0.0259(8) Uani 1 1 d . . . . .
O10 O 0.8184(2) 0.8443(2) 0.77228(14) 0.0226(8) Uani 1 1 d . . . . .
O12 O 0.9050(2) 0.8949(2) 0.69874(14) 0.0260(8) Uani 1 1 d . . . . .
O25 O 0.6710(2) 0.6973(2) 0.77761(13) 0.0182(7) Uani 1 1 d D . . . .
O29 O 0.7679(3) 0.8360(3) 0.52480(16) 0.0408(10) Uani 1 1 d . . . . .
O30 O 0.9173(3) 0.8938(4) 0.53411(18) 0.0531(13) Uani 1 1 d . . . . .
O31 O 0.8295(4) 0.8774(4) 0.4568(2) 0.0748(18) Uani 1 1 d . . . . .
O27 O 0.5409(3) 0.4597(3) 0.94116(16) 0.0354(9) Uani 1 1 d . . . . .
O26 O 0.6795(3) 0.5497(3) 0.95713(18) 0.0419(11) Uani 1 1 d . . . . .
O28 O 0.6474(3) 0.4319(3) 0.99677(18) 0.0453(11) Uani 1 1 d . . . . .
O32 O 0.4629(3) 0.6233(3) 0.62186(16) 0.0375(10) Uani 1 1 d . . . . .
O33 O 0.4526(3) 0.4971(3) 0.65013(17) 0.0396(10) Uani 1 1 d . . . . .
O34 O 0.3328(3) 0.5159(3) 0.59768(19) 0.0520(12) Uani 1 1 d . . . . .
O37 O 0.9109(3) 0.6035(3) 0.74788(16) 0.0322(9) Uani 1 1 d D . . . .
O36 O 0.9582(3) 0.6918(3) 0.85427(16) 0.0355(9) Uani 1 1 d D . . . .
O35 O 0.6389(3) 0.9680(2) 0.80945(16) 0.0315(9) Uani 1 1 d D . . . .
O40 O 1.0003(3) 0.8347(3) 0.61954(17) 0.0404(10) Uani 1 1 d . . . . .
H40A H 1.0204 0.8438 0.5900 0.061 Uiso 1 1 d R U . . .
H40B H 0.9957 0.7804 0.6255 0.061 Uiso 1 1 d R U . . .
O41 O 0.8856(3) 1.0067(3) 0.61535(17) 0.0397(10) Uani 1 1 d . . . . .
H41A H 0.9449 1.0326 0.6136 0.060 Uiso 1 1 d R U . . .
H41B H 0.8741 1.0290 0.6449 0.060 Uiso 1 1 d R U . . .
O39 O 0.3997(3) 0.5138(3) 0.88394(17) 0.0358(10) Uani 1 1 d D . . . .
O38 O 0.5203(3) 0.6458(3) 0.96992(16) 0.0379(10) Uani 1 1 d D . . . .
O45 O 1.1078(4) 0.8505(4) 0.5463(2) 0.0648(15) Uani 1 1 d . . . . .
H45 H 1.0805 0.8656 0.5194 0.097 Uiso 1 1 calc R U . . .
O47 O 1.0284(4) 0.8821(4) 0.4465(2) 0.0658(16) Uani 1 1 d G . . . .
H47D H 0.9800 0.8938 0.4551 0.099 Uiso 1 1 d G U . . .
H47E H 1.0101 0.8360 0.4232 0.099 Uiso 1 1 d G U . . .
O44 O 0.9566(6) 0.7379(6) 0.3865(4) 0.115(3) Uani 1 1 d . . . . .
H44 H 0.9091 0.7086 0.3971 0.173 Uiso 1 1 calc R U . . .
O42 O 0.6133(5) 1.0800(3) 0.7454(2) 0.0770(18) Uani 1 1 d . . . . .
H42 H 0.6042 1.0544 0.7149 0.115 Uiso 1 1 calc R U . . .
O43 O 0.7685(5) 0.6624(5) 0.3910(3) 0.096(2) Uani 1 1 d . . . . .
H43A H 0.7348 0.6142 0.3974 0.145 Uiso 1 1 calc R U . . .
O48 O 0.8280(4) 1.0737(4) 0.6931(3) 0.0777(18) Uani 1 1 d . . . . .
N2 N 0.8370(4) 0.8699(4) 0.5036(2) 0.0469(14) Uani 1 1 d . . . . .
N1 N 0.6242(3) 0.4787(3) 0.96600(19) 0.0320(11) Uani 1 1 d . . . . .
N3 N 0.4133(4) 0.5440(3) 0.6229(2) 0.0368(12) Uani 1 1 d . . . . .
N4 N 0.5731(3) 0.6188(3) 0.52125(19) 0.0338(11) Uani 1 1 d . . . . .
H4A H 0.5959 0.6088 0.5579 0.041 Uiso 1 1 calc R U . . .
C37 C 0.8080(4) 0.8295(3) 1.0013(2) 0.0261(11) Uani 1 1 d . . . . .
C38 C 0.7739(4) 0.8899(4) 1.0254(2) 0.0311(13) Uani 1 1 d . . . . .
C39 C 0.7674(4) 0.8837(4) 1.0786(2) 0.0371(14) Uani 1 1 d . . . . .
H39A H 0.7444 0.9240 1.0965 0.044 Uiso 1 1 calc R U . . .
C40 C 0.7938(4) 0.8207(4) 1.1049(2) 0.0383(14) Uani 1 1 d . . . . .
H40 H 0.7881 0.8172 1.1406 0.046 Uiso 1 1 calc R U . . .
C41 C 0.8290(4) 0.7618(4) 1.0792(2) 0.0318(13) Uani 1 1 d . . . . .
H41 H 0.8473 0.7187 1.0979 0.038 Uiso 1 1 calc R U . . .
C42 C 0.8381(4) 0.7645(4) 1.0269(2) 0.0268(12) Uani 1 1 d . . . . .
C43 C 0.7504(4) 0.9628(4) 0.9977(2) 0.0373(14) Uani 1 1 d . . . . .
H43 H 0.7525 0.9511 0.9597 0.045 Uiso 1 1 calc R U . . .
C45 C 0.8225(5) 1.0504(4) 1.0195(3) 0.0550(19) Uani 1 1 d . . . . .
H45A H 0.8220 1.0630 1.0568 0.082 Uiso 1 1 calc R U . . .
H45B H 0.8076 1.0968 1.0005 0.082 Uiso 1 1 calc R U . . .
H45C H 0.8844 1.0478 1.0153 0.082 Uiso 1 1 calc R U . . .
C44 C 0.6525(5) 0.9677(5) 1.0016(3) 0.058(2) Uani 1 1 d . . . . .
H44A H 0.6059 0.9132 0.9842 0.088 Uiso 1 1 calc R U . . .
H44B H 0.6417 1.0174 0.9844 0.088 Uiso 1 1 calc R U . . .
H44C H 0.6476 0.9756 1.0386 0.088 Uiso 1 1 calc R U . . .
C46 C 0.8821(4) 0.7041(4) 0.9997(2) 0.0294(12) Uani 1 1 d . . . . .
H46 H 0.8405 0.6780 0.9651 0.035 Uiso 1 1 calc R U . . .
C48 C 0.9773(4) 0.7571(4) 0.9888(2) 0.0381(14) Uani 1 1 d . . . . .
H48A H 0.9693 0.8030 0.9670 0.057 Uiso 1 1 calc R U . . .
H48B H 1.0040 0.7179 0.9703 0.057 Uiso 1 1 calc R U . . .
H48C H 1.0193 0.7841 1.0220 0.057 Uiso 1 1 calc R U . . .
C47 C 0.8944(4) 0.6289(4) 1.0303(3) 0.0413(15) Uani 1 1 d . . . . .
H47A H 0.9347 0.6528 1.0645 0.062 Uiso 1 1 calc R U . . .
H47B H 0.9229 0.5929 1.0106 0.062 Uiso 1 1 calc R U . . .
H47C H 0.8334 0.5927 1.0354 0.062 Uiso 1 1 calc R U . . .
C61 C 0.6421(4) 0.3479(3) 0.8301(2) 0.0315(13) Uani 1 1 d . . . . .
C66 C 0.7205(5) 0.3500(4) 0.8666(3) 0.0436(16) Uani 1 1 d . . . . .
C65 C 0.7074(7) 0.2933(5) 0.9046(3) 0.069(3) Uani 1 1 d . . . . .
H65 H 0.7592 0.2936 0.9305 0.082 Uiso 1 1 calc R U . . .
C64 C 0.6222(8) 0.2375(5) 0.9056(3) 0.073(3) Uani 1 1 d . . . . .
H64 H 0.6158 0.1990 0.9320 0.088 Uiso 1 1 calc R U . . .
C63 C 0.5443(6) 0.2352(5) 0.8692(3) 0.059(2) Uani 1 1 d . . . . .
H63 H 0.4850 0.1968 0.8713 0.071 Uiso 1 1 calc R U . . .
C62 C 0.5535(5) 0.2910(4) 0.8283(3) 0.0391(15) Uani 1 1 d . . . . .
C70 C 0.8170(5) 0.4080(5) 0.8646(3) 0.056(2) Uani 1 1 d . . . . .
H70 H 0.8099 0.4456 0.8359 0.067 Uiso 1 1 calc R U . . .
C72 C 0.8798(6) 0.3554(5) 0.8501(3) 0.066(2) Uani 1 1 d . . . . .
H72A H 0.8822 0.3122 0.8749 0.099 Uiso 1 1 calc R U . . .
H72B H 0.9426 0.3949 0.8516 0.099 Uiso 1 1 calc R U . . .
H72C H 0.8550 0.3249 0.8145 0.099 Uiso 1 1 calc R U . . .
C71 C 0.8636(7) 0.4693(7) 0.9144(5) 0.114(5) Uani 1 1 d . . . . .
H71A H 0.8271 0.5091 0.9204 0.171 Uiso 1 1 calc R U . . .
H71B H 0.9265 0.5036 0.9109 0.171 Uiso 1 1 calc R U . . .
H71C H 0.8677 0.4350 0.9440 0.171 Uiso 1 1 calc R U . . .
C67 C 0.4723(6) 0.2886(7) 0.7865(4) 0.0855(18) Uani 1 1 d . . . . .
H67 H 0.4912 0.3413 0.7676 0.103 Uiso 1 1 calc R U . . .
C49 C 0.3000(4) 0.6445(4) 0.8121(2) 0.0326(13) Uani 1 1 d . . . . .
C50 C 0.2966(4) 0.6858(5) 0.8601(3) 0.0422(16) Uani 1 1 d . . . . .
C51 C 0.2335(5) 0.6384(6) 0.8892(3) 0.058(2) Uani 1 1 d . . . . .
H51 H 0.2309 0.6632 0.9229 0.070 Uiso 1 1 calc R U . . .
C52 C 0.1751(5) 0.5560(6) 0.8690(4) 0.066(3) Uani 1 1 d . . . . .
H52 H 0.1318 0.5251 0.8889 0.080 Uiso 1 1 calc R U . . .
C53 C 0.1780(4) 0.5175(5) 0.8210(4) 0.056(2) Uani 1 1 d . . . . .
H53 H 0.1362 0.4610 0.8079 0.067 Uiso 1 1 calc R U . . .
C54 C 0.2412(4) 0.5599(4) 0.7912(3) 0.0404(15) Uani 1 1 d . . . . .
C60 C 0.3568(5) 0.7776(5) 0.8802(3) 0.062(2) Uani 1 1 d D . . . .
H60 H 0.4186 0.7879 0.8694 0.074 Uiso 1 1 calc R U . A 1
C55A C 0.3713(9) 0.7927(9) 0.9437(4) 0.070(4) Uani 0.721(14) 1 d . . P B 1
H55A H 0.4106 0.8528 0.9565 0.105 Uiso 0.721(14) 1 calc R U P B 1
H55B H 0.3107 0.7832 0.9542 0.105 Uiso 0.721(14) 1 calc R U P B 1
H55C H 0.4015 0.7511 0.9588 0.105 Uiso 0.721(14) 1 calc R U P B 1
C56 C 0.3109(6) 0.8450(5) 0.8595(3) 0.061(2) Uani 1 1 d . . . . .
H56A H 0.2954 0.8348 0.8211 0.091 Uiso 1 1 calc R U . . .
H56B H 0.3540 0.9042 0.8705 0.091 Uiso 1 1 calc R U . . .
H56C H 0.2539 0.8393 0.8736 0.091 Uiso 1 1 calc R U . . .
C57 C 0.2488(5) 0.5176(5) 0.7392(4) 0.0543(19) Uani 1 1 d D . . . .
H57 H 0.2906 0.5662 0.7242 0.065 Uiso 0.648(11) 1 calc R U P C 1
C58A C 0.2957(9) 0.4503(8) 0.7411(5) 0.063(3) Uani 0.648(11) 1 d . . P C 1
H58A H 0.3549 0.4720 0.7661 0.094 Uiso 0.648(11) 1 calc R U P C 1
H58B H 0.3078 0.4360 0.7062 0.094 Uiso 0.648(11) 1 calc R U P C 1
H58C H 0.2562 0.3976 0.7524 0.094 Uiso 0.648(11) 1 calc R U P C 1
C59A C 0.1557(9) 0.4879(10) 0.6976(5) 0.065(3) Uani 0.633(16) 1 d . . P C 1
H59A H 0.1133 0.4351 0.7070 0.098 Uiso 0.633(16) 1 calc R U P C 1
H59B H 0.1692 0.4752 0.6628 0.098 Uiso 0.633(16) 1 calc R U P C 1
H59C H 0.1264 0.5350 0.6968 0.098 Uiso 0.633(16) 1 calc R U P C 1
C13 C 0.5281(4) 0.9402(3) 0.6278(2) 0.0267(12) Uani 1 1 d . . . . .
C14 C 0.4524(4) 0.9352(4) 0.6524(2) 0.0328(13) Uani 1 1 d . . . . .
C15 C 0.4168(4) 1.0065(4) 0.6514(3) 0.0395(15) Uani 1 1 d . . . . .
H15 H 0.3645 1.0048 0.6672 0.047 Uiso 1 1 calc R U . . .
C16 C 0.4559(5) 1.0791(4) 0.6279(3) 0.0469(17) Uani 1 1 d . . . . .
H16 H 0.4306 1.1269 0.6278 0.056 Uiso 1 1 calc R U . . .
C17 C 0.5313(5) 1.0825(4) 0.6046(3) 0.0416(15) Uani 1 1 d . . . . .
H17 H 0.5580 1.1332 0.5889 0.050 Uiso 1 1 calc R U . . .
C18 C 0.5701(4) 1.0127(4) 0.6034(2) 0.0336(13) Uani 1 1 d . . . . .
C19 C 0.4105(4) 0.8536(4) 0.6777(3) 0.0386(15) Uani 1 1 d . . . . .
H19 H 0.4636 0.8349 0.6957 0.046 Uiso 1 1 calc R U . . .
C20 C 0.3569(5) 0.8720(5) 0.7195(3) 0.058(2) Uani 1 1 d . . . . .
H20A H 0.3961 0.9229 0.7441 0.087 Uiso 1 1 calc R U . . .
H20B H 0.3400 0.8207 0.7385 0.087 Uiso 1 1 calc R U . . .
H20C H 0.3003 0.8842 0.7028 0.087 Uiso 1 1 calc R U . . .
C21 C 0.3504(5) 0.7778(5) 0.6368(4) 0.061(2) Uani 1 1 d . . . . .
H21A H 0.2966 0.7932 0.6189 0.091 Uiso 1 1 calc R U . . .
H21B H 0.3287 0.7252 0.6542 0.091 Uiso 1 1 calc R U . . .
H21C H 0.3873 0.7662 0.6112 0.091 Uiso 1 1 calc R U . . .
C22 C 0.6500(5) 1.0139(4) 0.5754(3) 0.0403(15) Uani 1 1 d . . . . .
H22 H 0.6914 0.9856 0.5968 0.048 Uiso 1 1 calc R U . . .
C24 C 0.6133(5) 0.9591(5) 0.5221(3) 0.0542(19) Uani 1 1 d . . . . .
H24A H 0.5664 0.9044 0.5256 0.081 Uiso 1 1 calc R U . . .
H24B H 0.6649 0.9454 0.5089 0.081 Uiso 1 1 calc R U . . .
H24C H 0.5851 0.9920 0.4975 0.081 Uiso 1 1 calc R U . . .
C23 C 0.7097(6) 1.1067(5) 0.5693(3) 0.062(2) Uani 1 1 d . . . . .
H23A H 0.6740 1.1326 0.5438 0.093 Uiso 1 1 calc R U . . .
H23B H 0.7662 1.1033 0.5570 0.093 Uiso 1 1 calc R U . . .
H23C H 0.7270 1.1432 0.6032 0.093 Uiso 1 1 calc R U . . .
C1 C 0.7854(4) 0.5026(4) 0.5961(2) 0.0313(13) Uani 1 1 d . . . . .
C2 C 0.7208(5) 0.4207(4) 0.5973(2) 0.0380(14) Uani 1 1 d . . . . .
C3 C 0.6993(5) 0.3583(4) 0.5536(3) 0.0491(17) Uani 1 1 d . . . . .
H3 H 0.6553 0.3026 0.5533 0.059 Uiso 1 1 calc R U . . .
C4 C 0.7419(5) 0.3772(5) 0.5104(3) 0.0530(18) Uani 1 1 d . . . . .
H4 H 0.7255 0.3351 0.4803 0.064 Uiso 1 1 calc R U . . .
C5 C 0.8079(5) 0.4569(5) 0.5114(3) 0.0476(17) Uani 1 1 d . . . . .
H5 H 0.8371 0.4682 0.4819 0.057 Uiso 1 1 calc R U . . .
C6 C 0.8332(4) 0.5216(4) 0.5544(3) 0.0379(14) Uani 1 1 d . . . . .
C7 C 0.6838(5) 0.3990(4) 0.6472(3) 0.0432(16) Uani 1 1 d . . . . .
H7 H 0.6932 0.4557 0.6691 0.052 Uiso 1 1 calc R U . . .
C9 C 0.7423(7) 0.3491(6) 0.6778(3) 0.072(3) Uani 1 1 d . . . . .
H9A H 0.7349 0.2933 0.6572 0.108 Uiso 1 1 calc R U . . .
H9B H 0.7214 0.3377 0.7111 0.108 Uiso 1 1 calc R U . . .
H9C H 0.8080 0.3843 0.6849 0.108 Uiso 1 1 calc R U . . .
C8 C 0.5806(6) 0.3485(5) 0.6380(3) 0.063(2) Uani 1 1 d . . . . .
H8A H 0.5445 0.3832 0.6198 0.094 Uiso 1 1 calc R U . . .
H8B H 0.5617 0.3372 0.6718 0.094 Uiso 1 1 calc R U . . .
H8C H 0.5692 0.2926 0.6164 0.094 Uiso 1 1 calc R U . . .
C10 C 0.9136(5) 0.6050(4) 0.5574(3) 0.0456(17) Uani 1 1 d . . . . .
H10 H 0.9083 0.6489 0.5850 0.055 Uiso 1 1 calc R U . . .
C11 C 1.0045(6) 0.5841(6) 0.5744(4) 0.080(3) Uani 1 1 d . . . . .
H11A H 1.0088 0.5694 0.6105 0.119 Uiso 1 1 calc R U . . .
H11B H 1.0572 0.6353 0.5726 0.119 Uiso 1 1 calc R U . . .
H11C H 1.0062 0.5342 0.5511 0.119 Uiso 1 1 calc R U . . .
C12 C 0.9139(6) 0.6451(7) 0.5067(4) 0.086(3) Uani 1 1 d . . . . .
H12A H 0.9252 0.6054 0.4799 0.129 Uiso 1 1 calc R U . . .
H12B H 0.9633 0.7013 0.5120 0.129 Uiso 1 1 calc R U . . .
H12C H 0.8535 0.6546 0.4950 0.129 Uiso 1 1 calc R U . . .
C25 C 1.0034(4) 1.0358(3) 0.7867(2) 0.0266(12) Uani 1 1 d . . . . .
C26 C 0.9624(4) 1.0854(3) 0.8162(2) 0.0289(12) Uani 1 1 d . . . . .
C27 C 0.9812(4) 1.1747(4) 0.8102(3) 0.0382(14) Uani 1 1 d . . . . .
C28 C 1.0417(5) 1.2118(4) 0.7773(3) 0.0495(18) Uani 1 1 d . . . . .
H28 H 1.0531 1.2721 0.7728 0.059 Uiso 1 1 calc R U . . .
C29 C 1.0849(5) 1.1627(4) 0.7513(3) 0.0473(17) Uani 1 1 d . . . . .
H29 H 1.1270 1.1899 0.7298 0.057 Uiso 1 1 calc R U . . .
C30 C 1.0683(4) 1.0728(4) 0.7559(2) 0.0306(12) Uani 1 1 d . . . . .
C31 C 0.9032(4) 1.0428(4) 0.8547(2) 0.0301(12) Uani 1 1 d . . . . .
H31 H 0.8593 0.9860 0.8361 0.036 Uiso 1 1 calc R U . . .
C32 C 0.8446(4) 1.0974(5) 0.8733(3) 0.0448(16) Uani 1 1 d . . . . .
H32A H 0.8857 1.1515 0.8944 0.067 Uiso 1 1 calc R U . . .
H32B H 0.8030 1.0636 0.8947 0.067 Uiso 1 1 calc R U . . .
H32C H 0.8074 1.1120 0.8429 0.067 Uiso 1 1 calc R U . . .
C33 C 0.9645(4) 1.0212(4) 0.9013(2) 0.0374(14) Uani 1 1 d . . . . .
H33A H 0.9976 0.9822 0.8887 0.056 Uiso 1 1 calc R U . . .
H33B H 0.9253 0.9921 0.9253 0.056 Uiso 1 1 calc R U . . .
H33C H 1.0097 1.0755 0.9199 0.056 Uiso 1 1 calc R U . . .
C34 C 1.1218(4) 1.0187(4) 0.7317(2) 0.0376(15) Uani 1 1 d . . . . .
H34 H 1.0773 0.9592 0.7185 0.045 Uiso 1 1 calc R U . . .
C35 C 1.1978(5) 1.0075(5) 0.7746(3) 0.0546(19) Uani 1 1 d . . . . .
H35A H 1.2442 1.0646 0.7871 0.082 Uiso 1 1 calc R U . . .
H35B H 1.2280 0.9673 0.7602 0.082 Uiso 1 1 calc R U . . .
H35C H 1.1698 0.9833 0.8038 0.082 Uiso 1 1 calc R U . . .
C36 C 1.1633(6) 1.0563(5) 0.6859(3) 0.066(2) Uani 1 1 d . . . . .
H36A H 1.1137 1.0626 0.6588 0.099 Uiso 1 1 calc R U . . .
H36B H 1.1939 1.0167 0.6712 0.099 Uiso 1 1 calc R U . . .
H36C H 1.2091 1.1138 0.6980 0.099 Uiso 1 1 calc R U . . .
C74 C 0.9436(6) 0.5355(5) 0.7670(3) 0.060(2) Uani 1 1 d D . . . .
H74A H 0.9888 0.5249 0.7466 0.090 Uiso 1 1 calc R U . . .
H74B H 0.8911 0.4819 0.7638 0.090 Uiso 1 1 calc R U . . .
H74C H 0.9736 0.5525 0.8040 0.090 Uiso 1 1 calc R U . . .
C75 C 1.0549(4) 0.7426(5) 0.8586(3) 0.0529(19) Uani 1 1 d D . . . .
H75A H 1.0819 0.7175 0.8319 0.079 Uiso 1 1 calc R U . . .
H75B H 1.0894 0.7413 0.8935 0.079 Uiso 1 1 calc R U . . .
H75C H 1.0588 0.8034 0.8531 0.079 Uiso 1 1 calc R U . . .
C73 C 0.5927(5) 0.9776(4) 0.8521(3) 0.0460(16) Uani 1 1 d D . . . .
H73A H 0.5257 0.9642 0.8388 0.069 Uiso 1 1 calc R U . . .
H73B H 0.6175 1.0379 0.8694 0.069 Uiso 1 1 calc R U . . .
H73C H 0.6032 0.9371 0.8774 0.069 Uiso 1 1 calc R U . . .
C78 C 0.6509(4) 0.6258(4) 0.4916(3) 0.0432(16) Uani 1 1 d . . . . .
H78A H 0.6297 0.6331 0.4550 0.065 Uiso 1 1 calc R U . . .
H78B H 0.6698 0.5723 0.4928 0.065 Uiso 1 1 calc R U . . .
H78C H 0.7040 0.6765 0.5075 0.065 Uiso 1 1 calc R U . . .
C79 C 0.5489(5) 0.7026(4) 0.5244(3) 0.0416(15) Uani 1 1 d . . . . .
H79A H 0.6036 0.7503 0.5424 0.062 Uiso 1 1 calc R U . . .
H79B H 0.4981 0.6968 0.5440 0.062 Uiso 1 1 calc R U . . .
H79C H 0.5291 0.7158 0.4890 0.062 Uiso 1 1 calc R U . . .
C80 C 0.4887(4) 0.5430(4) 0.4986(2) 0.0376(14) Uani 1 1 d . . . . .
H80A H 0.4665 0.5494 0.4616 0.045 Uiso 1 1 calc R U . . .
H80B H 0.4383 0.5430 0.5182 0.045 Uiso 1 1 calc R U . . .
C77 C 0.5733(4) 0.7144(4) 1.0100(2) 0.0371(14) Uani 1 1 d D . . . .
H77A H 0.5753 0.7712 0.9976 0.056 Uiso 1 1 calc R U . . .
H77B H 0.6368 0.7106 1.0191 0.056 Uiso 1 1 calc R U . . .
H77C H 0.5443 0.7087 1.0411 0.056 Uiso 1 1 calc R U . . .
C76 C 0.3365(5) 0.4397(4) 0.9005(3) 0.0462(17) Uani 1 1 d D . . . .
H76A H 0.3042 0.3963 0.8701 0.069 Uiso 1 1 calc R U . . .
H76B H 0.2908 0.4591 0.9167 0.069 Uiso 1 1 calc R U . . .
H76C H 0.3715 0.4132 0.9261 0.069 Uiso 1 1 calc R U . . .
C81 C 0.7093(9) 0.7118(7) 0.3657(5) 0.114(4) Uani 1 1 d . . . . .
H81A H 0.7403 0.7454 0.3401 0.171 Uiso 1 1 calc R U . . .
H81B H 0.6985 0.7520 0.3923 0.171 Uiso 1 1 calc R U . . .
H81C H 0.6495 0.6709 0.3478 0.171 Uiso 1 1 calc R U . . .
C83 C 1.1970(6) 0.9113(7) 0.5631(4) 0.086(3) Uani 1 1 d . . . . .
H83A H 1.2418 0.8938 0.5451 0.130 Uiso 1 1 calc R U . . .
H83B H 1.2161 0.9128 0.6011 0.130 Uiso 1 1 calc R U . . .
H83C H 1.1953 0.9697 0.5549 0.130 Uiso 1 1 calc R U . . .
C82 C 1.0210(11) 0.6862(10) 0.3849(7) 0.166(7) Uani 1 1 d . . . . .
H82A H 1.0460 0.6926 0.3524 0.250 Uiso 1 1 calc R U . . .
H82B H 0.9880 0.6243 0.3859 0.250 Uiso 1 1 calc R U . . .
H82C H 1.0723 0.7069 0.4151 0.250 Uiso 1 1 calc R U . . .
C84 C 0.6747(7) 1.1620(6) 0.7486(5) 0.095(3) Uani 1 1 d . . . . .
H84A H 0.6511 1.1941 0.7216 0.143 Uiso 1 1 calc R U . . .
H84B H 0.7353 1.1572 0.7433 0.143 Uiso 1 1 calc R U . . .
H84C H 0.6816 1.1936 0.7833 0.143 Uiso 1 1 calc R U . . .
C58B C 0.1998(16) 0.4095(14) 0.7424(10) 0.063(3) Uani 0.352(11) 1 d . . P C 2
H58D H 0.2300 0.3928 0.7746 0.094 Uiso 0.352(11) 1 calc R U P C 2
H58E H 0.2077 0.3752 0.7119 0.094 Uiso 0.352(11) 1 calc R U P C 2
H58F H 0.1332 0.3980 0.7427 0.094 Uiso 0.352(11) 1 calc R U P C 2
C59B C 0.2011(17) 0.5471(19) 0.6945(8) 0.065(3) Uani 0.367(16) 1 d D . P C 2
H59D H 0.1351 0.5346 0.6965 0.098 Uiso 0.367(16) 1 calc R U P C 2
H59E H 0.2071 0.5164 0.6621 0.098 Uiso 0.367(16) 1 calc R U P C 2
H59F H 0.2290 0.6104 0.6949 0.098 Uiso 0.367(16) 1 calc R U P C 2
C55B C 0.430(2) 0.817(2) 0.9253(10) 0.070(4) Uani 0.279(14) 1 d D . P B 2
H55D H 0.4525 0.8809 0.9244 0.105 Uiso 0.279(14) 1 calc R U P B 2
H55E H 0.4059 0.8052 0.9576 0.105 Uiso 0.279(14) 1 calc R U P B 2
H55F H 0.4819 0.7927 0.9244 0.105 Uiso 0.279(14) 1 calc R U P B 2
C69 C 0.4467(6) 0.2090(7) 0.7474(4) 0.0855(18) Uani 1 1 d . . . . .
H69A H 0.5014 0.2069 0.7326 0.128 Uiso 1 1 calc R U . . .
H69B H 0.4252 0.1563 0.7646 0.128 Uiso 1 1 calc R U . . .
H69C H 0.3969 0.2116 0.7192 0.128 Uiso 1 1 calc R U . . .
C68 C 0.3901(6) 0.2931(7) 0.8095(4) 0.0855(18) Uani 1 1 d . . . . .
H68A H 0.4079 0.3455 0.8351 0.128 Uiso 1 1 calc R U . . .
H68B H 0.3401 0.2960 0.7815 0.128 Uiso 1 1 calc R U . . .
H68C H 0.3684 0.2407 0.8270 0.128 Uiso 1 1 calc R U . . .
O0AA O 1.0852(9) 0.7894(9) 0.7060(4) 0.053(4) Uani 0.61(2) 1 d . . P D 1
H0AA H 1.0335 0.7770 0.7157 0.079 Uiso 0.61(2) 1 calc R U P D 1
C85 C 1.1203(6) 0.7218(7) 0.7109(4) 0.078(3) Uani 1 1 d . . . . .
O46 O 1.0365(9) 0.7310(12) 0.6923(5) 0.034(5) Uani 0.39(2) 1 d . . P D 2
H46A H 1.0140 0.7467 0.7173 0.051 Uiso 0.39(2) 1 calc R U P D 2
H57A H 0.235(15) 0.544(15) 0.709(9) 0.040 Uiso 0.352(11) 1 d . U P C 2
H35 H 0.629(4) 1.005(2) 0.7877(11) 0.051 Uiso 1 1 d D U . . .
H37 H 0.901(4) 0.595(3) 0.7133(4) 0.051 Uiso 1 1 d D U . . .
H36 H 0.9486(14) 0.689(3) 0.8868(5) 0.051 Uiso 1 1 d D U . . .
H39 H 0.3682(12) 0.543(3) 0.866(2) 0.051 Uiso 1 1 d D U . . .
H38 H 0.4642(15) 0.624(3) 0.9761(15) 0.051 Uiso 1 1 d D U . . .
H25 H 0.659(4) 0.671(3) 0.8047(14) 0.024(15) Uiso 1 1 d D . . . .

loop_
_atom_site_aniso_label
_atom_site_aniso_U_11
_atom_site_aniso_U_22
_atom_site_aniso_U_33
_atom_site_aniso_U_23
_atom_site_aniso_U_13
_atom_site_aniso_U_12
Er3 0.01894(12) 0.01716(11) 0.02276(13) -0.00048(9) 0.00698(9) 0.00313(9)
Er2 0.01832(12) 0.01724(11) 0.02232(12) -0.00078(9) 0.00696(9) 0.00269(9)
Er1 0.02249(12) 0.01726(11) 0.02304(13) -0.00129(9) 0.00492(9) 0.00126(9)
Er4 0.02533(13) 0.02390(13) 0.02512(13) 0.00154(10) 0.01070(10) 0.00309(10)
Er5 0.02038(12) 0.02102(12) 0.02352(13) 0.00138(9) 0.00849(9) 0.00109(9)
P4 0.0203(6) 0.0191(6) 0.0204(7) -0.0019(5) 0.0065(5) 0.0007(5)
P6 0.0264(7) 0.0148(6) 0.0274(7) 0.0010(5) 0.0086(6) 0.0031(5)
P5 0.0177(6) 0.0246(7) 0.0286(7) 0.0034(6) 0.0079(5) 0.0027(5)
P2 0.0224(7) 0.0182(6) 0.0241(7) 0.0005(5) 0.0068(5) 0.0040(5)
P1 0.0283(7) 0.0191(6) 0.0218(7) -0.0010(5) 0.0088(6) 0.0059(5)
P3 0.0185(6) 0.0190(6) 0.0255(7) 0.0014(5) 0.0088(5) 0.0017(5)
O13 0.0253(19) 0.0235(19) 0.0220(19) -0.0022(15) 0.0067(15) -0.0006(15)
O16 0.0228(19) 0.0241(19) 0.026(2) -0.0009(16) 0.0063(15) -0.0015(15)
O15 0.0271(19) 0.0214(18) 0.0239(19) -0.0012(15) 0.0068(15) 0.0053(15)
O14 0.0245(19) 0.0257(19) 0.0238(19) 0.0006(15) 0.0054(15) 0.0081(15)
O21 0.033(2) 0.0157(18) 0.033(2) 0.0026(16) 0.0115(17) 0.0039(15)
O24 0.031(2) 0.0234(19) 0.029(2) 0.0012(16) 0.0107(16) 0.0073(16)
O23 0.032(2) 0.0184(18) 0.027(2) 0.0009(15) 0.0069(16) 0.0046(15)
O22 0.0235(19) 0.0188(18) 0.036(2) 0.0041(16) 0.0053(16) 0.0017(15)
O17 0.0166(19) 0.039(2) 0.045(3) 0.0144(19) 0.0112(17) 0.0074(16)
O19 0.0213(19) 0.031(2) 0.031(2) -0.0050(17) 0.0100(16) 0.0024(16)
O18 0.0183(18) 0.0235(19) 0.035(2) 0.0028(16) 0.0073(16) 0.0024(15)
O20 0.0191(18) 0.029(2) 0.032(2) 0.0062(17) 0.0095(16) 0.0073(15)
O5 0.0244(19) 0.0235(19) 0.028(2) -0.0024(16) 0.0050(16) 0.0082(15)
O8 0.026(2) 0.028(2) 0.025(2) 0.0035(16) 0.0084(16) 0.0079(16)
O6 0.033(2) 0.0214(19) 0.023(2) -0.0018(15) 0.0046(16) 0.0061(16)
O7 0.0237(18) 0.0172(17) 0.0238(19) 0.0021(15) 0.0066(15) 0.0049(14)
O1 0.039(2) 0.027(2) 0.025(2) -0.0013(16) 0.0101(17) 0.0134(17)
O4 0.035(2) 0.028(2) 0.031(2) 0.0074(17) 0.0158(17) 0.0099(17)
O3 0.0256(19) 0.0228(18) 0.0198(19) -0.0014(15) 0.0066(15) 0.0067(15)
O2 0.032(2) 0.0208(19) 0.026(2) -0.0057(16) 0.0035(16) 0.0029(16)
O9 0.0187(18) 0.0225(18) 0.0218(19) -0.0043(15) 0.0024(14) -0.0027(14)
O11 0.0227(19) 0.0221(19) 0.034(2) 0.0023(16) 0.0118(16) 0.0051(15)
O10 0.0197(18) 0.0230(18) 0.0235(19) 0.0010(15) 0.0106(15) 0.0005(14)
O12 0.029(2) 0.0227(19) 0.024(2) 0.0007(15) 0.0122(16) 0.0009(15)
O25 0.0222(18) 0.0160(17) 0.0147(17) 0.0020(14) 0.0039(14) 0.0026(14)
O29 0.041(2) 0.048(3) 0.028(2) 0.000(2) 0.0080(19) 0.004(2)
O30 0.040(3) 0.080(4) 0.035(3) 0.014(3) 0.017(2) 0.004(2)
O31 0.085(4) 0.112(5) 0.035(3) 0.031(3) 0.020(3) 0.031(4)
O27 0.029(2) 0.034(2) 0.040(2) 0.0124(19) 0.0088(18) 0.0013(17)
O26 0.032(2) 0.037(2) 0.049(3) 0.016(2) 0.005(2) -0.0032(18)
O28 0.048(3) 0.044(3) 0.046(3) 0.022(2) 0.009(2) 0.014(2)
O32 0.039(2) 0.037(2) 0.032(2) -0.0027(19) 0.0043(19) 0.0084(19)
O33 0.043(2) 0.027(2) 0.042(3) 0.0014(19) 0.002(2) 0.0040(19)
O34 0.031(2) 0.058(3) 0.048(3) -0.004(2) -0.011(2) -0.003(2)
O37 0.039(2) 0.031(2) 0.033(2) 0.0038(18) 0.0153(19) 0.0168(18)
O36 0.024(2) 0.052(3) 0.030(2) 0.002(2) 0.0059(17) 0.0105(18)
O35 0.036(2) 0.024(2) 0.039(2) -0.0012(17) 0.0132(18) 0.0121(17)
O40 0.041(2) 0.050(3) 0.038(3) 0.008(2) 0.019(2) 0.020(2)
O41 0.043(3) 0.028(2) 0.044(3) 0.0068(19) 0.018(2) -0.0012(18)
O39 0.026(2) 0.033(2) 0.046(3) 0.013(2) 0.0101(19) 0.0015(17)
O38 0.040(2) 0.033(2) 0.034(2) -0.0061(18) 0.0213(19) -0.0035(18)
O45 0.053(3) 0.095(4) 0.051(3) 0.019(3) 0.024(3) 0.018(3)
O47 0.063(3) 0.083(4) 0.065(4) 0.041(3) 0.038(3) 0.023(3)
O44 0.121(7) 0.119(7) 0.106(7) 0.014(5) 0.041(6) 0.024(6)
O42 0.134(6) 0.038(3) 0.048(3) -0.002(2) -0.008(4) 0.023(3)
O43 0.099(5) 0.081(5) 0.102(6) 0.020(4) 0.032(4) 0.007(4)
O48 0.078(4) 0.053(3) 0.090(5) 0.002(3) 0.002(3) 0.009(3)
N2 0.060(4) 0.047(3) 0.039(3) 0.017(3) 0.019(3) 0.017(3)
N1 0.031(3) 0.034(3) 0.031(3) 0.010(2) 0.010(2) 0.007(2)
N3 0.040(3) 0.031(3) 0.035(3) -0.003(2) 0.012(2) 0.002(2)
N4 0.039(3) 0.033(3) 0.026(3) -0.001(2) 0.004(2) 0.007(2)
C37 0.023(3) 0.025(3) 0.024(3) -0.002(2) 0.005(2) -0.002(2)
C38 0.030(3) 0.032(3) 0.025(3) -0.004(2) 0.006(2) 0.002(2)
C39 0.036(3) 0.041(4) 0.029(3) -0.004(3) 0.009(3) 0.005(3)
C40 0.037(3) 0.049(4) 0.023(3) 0.002(3) 0.011(3) 0.002(3)
C41 0.024(3) 0.034(3) 0.030(3) 0.005(3) 0.002(2) -0.001(2)
C42 0.022(3) 0.029(3) 0.022(3) -0.001(2) 0.001(2) -0.003(2)
C43 0.043(4) 0.034(3) 0.034(3) -0.003(3) 0.009(3) 0.012(3)
C45 0.069(5) 0.033(4) 0.053(5) 0.002(3) 0.010(4) 0.001(3)
C44 0.050(4) 0.056(5) 0.078(6) 0.013(4) 0.017(4) 0.025(4)
C46 0.022(3) 0.028(3) 0.030(3) -0.003(2) -0.002(2) 0.000(2)
C48 0.029(3) 0.046(4) 0.035(3) -0.001(3) 0.008(3) 0.004(3)
C47 0.041(4) 0.040(4) 0.042(4) 0.007(3) 0.001(3) 0.012(3)
C61 0.047(4) 0.019(3) 0.030(3) 0.002(2) 0.009(3) 0.011(2)
C66 0.066(5) 0.023(3) 0.038(4) -0.005(3) -0.005(3) 0.019(3)
C65 0.111(7) 0.040(4) 0.042(4) 0.003(4) -0.019(5) 0.021(5)
C64 0.143(9) 0.041(5) 0.042(5) 0.016(4) 0.027(5) 0.031(5)
C63 0.080(6) 0.033(4) 0.066(5) 0.006(4) 0.041(5) 0.003(4)
C62 0.054(4) 0.020(3) 0.044(4) 0.003(3) 0.024(3) 0.006(3)
C70 0.047(4) 0.039(4) 0.074(5) -0.003(4) -0.018(4) 0.018(3)
C72 0.080(6) 0.053(5) 0.069(6) 0.009(4) 0.005(5) 0.030(4)
C71 0.063(6) 0.106(9) 0.136(10) -0.078(8) -0.017(6) 0.010(6)
C67 0.060(3) 0.098(5) 0.095(5) -0.020(3) 0.009(3) 0.029(3)
C49 0.014(3) 0.037(3) 0.047(4) 0.012(3) 0.009(2) 0.006(2)
C50 0.029(3) 0.061(4) 0.045(4) 0.005(3) 0.011(3) 0.024(3)
C51 0.043(4) 0.104(7) 0.047(4) 0.021(4) 0.024(3) 0.041(5)
C52 0.038(4) 0.099(7) 0.087(7) 0.055(6) 0.037(4) 0.035(5)
C53 0.027(3) 0.039(4) 0.107(7) 0.030(4) 0.022(4) 0.008(3)
C54 0.020(3) 0.037(3) 0.064(5) 0.008(3) 0.006(3) 0.008(3)
C60 0.032(4) 0.067(5) 0.085(6) -0.029(4) 0.017(4) 0.017(3)
C55A 0.080(9) 0.102(9) 0.038(6) -0.007(6) 0.002(5) 0.053(8)
C56 0.064(5) 0.055(5) 0.050(5) 0.005(4) 0.011(4) -0.003(4)
C57 0.034(4) 0.049(4) 0.071(6) -0.010(4) 0.011(4) 0.001(3)
C58A 0.067(7) 0.047(6) 0.081(8) 0.001(6) 0.028(6) 0.020(5)
C59A 0.050(8) 0.068(8) 0.066(8) -0.014(7) 0.006(6) 0.007(6)
C13 0.029(3) 0.025(3) 0.027(3) -0.002(2) 0.003(2) 0.011(2)
C14 0.033(3) 0.035(3) 0.032(3) 0.000(3) 0.004(3) 0.014(3)
C15 0.037(3) 0.041(4) 0.044(4) -0.002(3) 0.005(3) 0.022(3)
C16 0.060(4) 0.039(4) 0.048(4) 0.001(3) 0.007(3) 0.029(3)
C17 0.056(4) 0.023(3) 0.049(4) 0.008(3) 0.014(3) 0.014(3)
C18 0.041(3) 0.028(3) 0.034(3) 0.002(3) 0.006(3) 0.014(3)
C19 0.038(3) 0.042(4) 0.047(4) 0.011(3) 0.017(3) 0.022(3)
C20 0.062(5) 0.070(5) 0.068(5) 0.032(4) 0.039(4) 0.039(4)
C21 0.047(4) 0.037(4) 0.098(7) 0.001(4) 0.023(4) 0.008(3)
C22 0.047(4) 0.033(3) 0.044(4) 0.012(3) 0.017(3) 0.010(3)
C24 0.069(5) 0.059(5) 0.049(4) 0.008(4) 0.024(4) 0.035(4)
C23 0.070(5) 0.042(4) 0.083(6) 0.023(4) 0.036(5) 0.015(4)
C1 0.044(3) 0.027(3) 0.026(3) -0.003(2) 0.009(3) 0.017(3)
C2 0.054(4) 0.026(3) 0.036(4) -0.004(3) 0.015(3) 0.015(3)
C3 0.061(5) 0.035(4) 0.049(4) -0.008(3) 0.016(4) 0.012(3)
C4 0.071(5) 0.047(4) 0.040(4) -0.015(3) 0.014(4) 0.017(4)
C5 0.063(5) 0.049(4) 0.036(4) -0.004(3) 0.018(3) 0.024(4)
C6 0.047(4) 0.036(3) 0.040(4) 0.003(3) 0.019(3) 0.021(3)
C7 0.069(5) 0.024(3) 0.038(4) 0.001(3) 0.019(3) 0.012(3)
C9 0.117(8) 0.077(6) 0.044(5) 0.022(4) 0.032(5) 0.051(6)
C8 0.073(5) 0.048(4) 0.061(5) 0.003(4) 0.028(4) 0.001(4)
C10 0.054(4) 0.041(4) 0.052(4) 0.002(3) 0.031(3) 0.018(3)
C11 0.059(5) 0.072(6) 0.097(7) -0.017(5) 0.002(5) 0.016(5)
C12 0.064(6) 0.093(7) 0.082(7) 0.040(6) 0.015(5) -0.013(5)
C25 0.027(3) 0.017(3) 0.034(3) -0.001(2) 0.007(2) 0.003(2)
C26 0.030(3) 0.021(3) 0.029(3) -0.004(2) 0.004(2) -0.001(2)
C27 0.044(4) 0.025(3) 0.041(4) -0.001(3) 0.002(3) 0.007(3)
C28 0.065(5) 0.026(3) 0.053(4) 0.008(3) 0.004(4) 0.010(3)
C29 0.050(4) 0.034(4) 0.049(4) 0.010(3) 0.019(3) -0.006(3)
C30 0.029(3) 0.029(3) 0.026(3) -0.001(2) 0.008(2) -0.003(2)
C31 0.021(3) 0.026(3) 0.034(3) -0.011(2) 0.005(2) -0.003(2)
C32 0.036(3) 0.052(4) 0.045(4) -0.014(3) 0.010(3) 0.015(3)
C33 0.040(3) 0.030(3) 0.040(4) -0.001(3) 0.017(3) 0.004(3)
C34 0.029(3) 0.039(3) 0.038(4) -0.009(3) 0.018(3) -0.004(3)
C35 0.038(4) 0.064(5) 0.063(5) -0.012(4) 0.012(3) 0.019(3)
C36 0.062(5) 0.070(5) 0.061(5) 0.001(4) 0.041(4) -0.003(4)
C74 0.078(6) 0.055(5) 0.063(5) 0.007(4) 0.016(4) 0.043(4)
C75 0.024(3) 0.077(5) 0.053(4) 0.006(4) 0.001(3) 0.013(3)
C73 0.054(4) 0.042(4) 0.050(4) 0.000(3) 0.022(3) 0.021(3)
C78 0.039(4) 0.044(4) 0.041(4) -0.003(3) 0.015(3) 0.003(3)
C79 0.048(4) 0.034(3) 0.039(4) -0.003(3) 0.012(3) 0.004(3)
C80 0.042(4) 0.033(3) 0.035(3) 0.000(3) 0.005(3) 0.008(3)
C77 0.037(3) 0.039(3) 0.031(3) -0.001(3) 0.010(3) 0.004(3)
C76 0.040(4) 0.038(4) 0.057(4) 0.018(3) 0.017(3) -0.002(3)
C81 0.149(11) 0.080(8) 0.126(11) 0.049(8) 0.031(9) 0.044(8)
C83 0.067(6) 0.106(8) 0.076(7) 0.010(6) 0.023(5) 0.006(6)
C82 0.140(13) 0.140(14) 0.205(18) -0.057(12) 0.060(13) 0.021(11)
C84 0.100(8) 0.058(6) 0.116(9) 0.013(6) 0.015(7) 0.008(5)
C58B 0.067(7) 0.047(6) 0.081(8) 0.001(6) 0.028(6) 0.020(5)
C59B 0.050(8) 0.068(8) 0.066(8) -0.014(7) 0.006(6) 0.007(6)
C55B 0.080(9) 0.102(9) 0.038(6) -0.007(6) 0.002(5) 0.053(8)
C69 0.060(3) 0.098(5) 0.095(5) -0.020(3) 0.009(3) 0.029(3)
C68 0.060(3) 0.098(5) 0.095(5) -0.020(3) 0.009(3) 0.029(3)
O0AA 0.052(7) 0.067(9) 0.058(6) 0.020(6) 0.030(5) 0.035(7)
C85 0.057(5) 0.102(7) 0.097(7) 0.028(6) 0.041(5) 0.042(5)
O46 0.021(7) 0.046(10) 0.040(7) 0.002(6) 0.018(5) 0.012(7)

loop_
_atom_type_symbol
_atom_type_description
_atom_type_scat_dispersion_real
_atom_type_scat_dispersion_imag
_atom_type_scat_source
C C 0.0033 0.0016 'International Tables Vol C Tables 4.2.6.8 and 6.1.1.4'
H H 0.0000 0.0000 'International Tables Vol C Tables 4.2.6.8 and 6.1.1.4'
Er Er -0.2586 4.9576 'International Tables Vol C Tables 4.2.6.8 and 6.1.1.4'
N N 0.0061 0.0033 'International Tables Vol C Tables 4.2.6.8 and 6.1.1.4'
O O 0.0106 0.0060 'International Tables Vol C Tables 4.2.6.8 and 6.1.1.4'
P P 0.1023 0.0942 'International Tables Vol C Tables 4.2.6.8 and 6.1.1.4'

loop_
_geom_angle_atom_site_label_1
_geom_angle_atom_site_label_2
_geom_angle_atom_site_label_3
_geom_angle
_geom_angle_site_symmetry_1
_geom_angle_site_symmetry_3
O22 Er3 O14 90.69(14) . .
O22 Er3 O3 92.00(13) . .
O14 Er3 O3 147.09(12) . .
O22 Er3 O11 150.24(13) . .
O14 Er3 O11 107.55(13) . .
O3 Er3 O11 85.22(13) . .
O22 Er3 O25 80.27(12) . .
O14 Er3 O25 78.20(12) . .
O3 Er3 O25 69.98(12) . .
O11 Er3 O25 125.68(12) . .
O22 Er3 O36 88.51(14) . .
O14 Er3 O36 66.17(13) . .
O3 Er3 O36 146.68(12) . .
O11 Er3 O36 78.22(14) . .
O25 Er3 O36 142.48(12) . .
O22 Er3 O37 76.95(13) . .
O14 Er3 O37 137.58(13) . .
O3 Er3 O37 74.68(13) . .
O11 Er3 O37 73.74(13) . .
O25 Er3 O37 136.83(13) . .
O36 Er3 O37 73.00(14) . .
O22 Er3 O10 148.93(12) . .
O14 Er3 O10 79.68(12) . .
O3 Er3 O10 81.25(12) . .
O11 Er3 O10 59.83(11) . .
O25 Er3 O10 68.90(11) . .
O36 Er3 O10 113.57(13) . .
O37 Er3 O10 128.98(12) . .
O22 Er3 P3 172.54(10) . .
O14 Er3 P3 95.72(9) . .
O3 Er3 P3 80.55(9) . .
O11 Er3 P3 29.54(9) . .
O25 Er3 P3 97.29(8) . .
O36 Er3 P3 97.55(11) . .
O37 Er3 P3 100.61(10) . .
O10 Er3 P3 30.37(8) . .
O22 Er3 Er2 113.85(9) . .
O14 Er3 Er2 70.16(9) . .
O3 Er3 Er2 78.81(8) . .
O11 Er3 Er2 94.71(9) . .
O25 Er3 Er2 34.80(8) . .
O36 Er3 Er2 130.80(10) . .
O37 Er3 Er2 151.77(9) . .
O10 Er3 Er2 35.12(7) . .
P3 Er3 Er2 65.17(3) . .
O22 Er3 Er1 73.88(10) . .
O14 Er3 Er1 112.17(9) . .
O3 Er3 Er1 38.41(8) . .
O11 Er3 Er1 117.77(9) . .
O25 Er3 Er1 34.67(8) . .
O36 Er3 Er1 162.36(10) . .
O37 Er3 Er1 103.14(10) . .
O10 Er3 Er1 82.50(8) . .
P3 Er3 Er1 100.08(3) . .
Er2 Er3 Er1 58.944(12) . .
O18 Er2 O15 92.14(13) . .
O18 Er2 O10 156.53(13) . .
O15 Er2 O10 84.73(13) . .
O18 Er2 O35 80.89(13) . .
O15 Er2 O35 80.98(14) . .
O10 Er2 O35 121.31(13) . .
O18 Er2 O25 82.30(12) . .
O15 Er2 O25 83.44(12) . .
O10 Er2 O25 74.24(12) . .
O35 Er2 O25 156.55(13) . .
O18 Er2 O6 111.00(13) . .
O15 Er2 O6 142.99(13) . .
O10 Er2 O6 84.23(12) . .
O35 Er2 O6 74.99(13) . .
O25 Er2 O6 126.68(12) . .
O18 Er2 O7 84.48(13) . .
O15 Er2 O7 153.80(12) . .
O10 Er2 O7 88.14(12) . .
O35 Er2 O7 123.78(13) . .
O25 Er2 O7 70.36(11) . .
O6 Er2 O7 60.59(12) . .
O18 Er2 P2 100.97(10) . .
O15 Er2 P2 166.89(9) . .
O10 Er2 P2 83.20(9) . .
O35 Er2 P2 101.03(10) . .
O25 Er2 P2 98.12(8) . .
O6 Er2 P2 30.10(9) . .
O7 Er2 P2 30.66(8) . .
O18 Er2 Er1 73.33(10) . .
O15 Er2 Er1 118.17(9) . .
O10 Er2 Er1 87.64(9) . .
O35 Er2 Er1 147.91(10) . .
O25 Er2 Er1 35.99(8) . .
O6 Er2 Er1 96.53(9) . .
O7 Er2 Er1 36.16(8) . .
P2 Er2 Er1 66.43(3) . .
O18 Er2 Er3 116.98(9) . .
O15 Er2 Er3 75.52(9) . .
O10 Er2 Er3 39.78(9) . .
O35 Er2 Er3 150.63(10) . .
O25 Er2 Er3 35.59(8) . .
O6 Er2 Er3 115.00(9) . .
O7 Er2 Er3 82.90(8) . .
P2 Er2 Er3 98.13(3) . .
Er1 Er2 Er3 61.039(12) . .
O19 Er1 O23 93.94(14) . .
O19 Er1 O7 87.73(13) . .
O23 Er1 O7 152.62(13) . .
O19 Er1 O25 79.95(13) . .
O23 Er1 O25 80.24(12) . .
O7 Er1 O25 73.14(12) . .
O19 Er1 O2 152.90(13) . .
O23 Er1 O2 99.21(13) . .
O7 Er1 O2 91.23(12) . .
O25 Er1 O2 125.51(12) . .
O19 Er1 O33 77.79(14) . .
O23 Er1 O33 77.29(14) . .
O7 Er1 O33 129.49(13) . .
O25 Er1 O33 146.97(13) . .
O2 Er1 O33 82.11(13) . .
O19 Er1 O32 78.00(14) . .
O23 Er1 O32 129.44(14) . .
O7 Er1 O32 77.64(13) . .
O25 Er1 O32 143.81(13) . .
O2 Er1 O32 75.33(13) . .
O33 Er1 O32 52.17(14) . .
O19 Er1 O3 146.66(13) . .
O23 Er1 O3 84.23(12) . .
O7 Er1 O3 79.62(11) . .
O25 Er1 O3 66.90(11) . .
O2 Er1 O3 58.94(12) . .
O33 Er1 O3 133.34(13) . .
O32 Er1 O3 127.88(12) . .
O19 Er1 N3 72.85(14) . .
O23 Er1 N3 103.25(14) . .
O7 Er1 N3 103.33(13) . .
O25 Er1 N3 152.73(13) . .
O2 Er1 N3 81.08(13) . .
O33 Er1 N3 26.16(13) . .
O32 Er1 N3 26.48(14) . .
O3 Er1 N3 140.02(13) . .
O19 Er1 P1 170.30(10) . .
O23 Er1 P1 94.10(10) . .
O7 Er1 P1 82.64(9) . .
O25 Er1 P1 96.08(9) . .
O2 Er1 P1 29.45(9) . .
O33 Er1 P1 109.32(11) . .
O32 Er1 P1 100.92(10) . .
O3 Er1 P1 29.63(8) . .
N3 Er1 P1 110.46(10) . .
O19 Er1 Er2 73.17(10) . .
O23 Er1 Er2 115.30(10) . .
O7 Er1 Er2 39.51(9) . .
O25 Er1 Er2 35.52(8) . .
O2 Er1 Er2 120.78(8) . .
O33 Er1 Er2 148.87(10) . .
O32 Er1 Er2 109.80(10) . .
O3 Er1 Er2 77.60(8) . .
N3 Er1 Er2 129.50(10) . .
P1 Er1 Er2 98.43(3) . .
O19 Er1 Er3 113.72(10) . .
O23 Er1 Er3 70.07(10) . .
O7 Er1 Er3 84.24(9) . .
O25 Er1 Er3 34.99(8) . .
O2 Er1 Er3 93.09(9) . .
O33 Er1 Er3 145.80(10) . .
O32 Er1 Er3 158.12(10) . .
O3 Er1 Er3 34.83(8) . .
N3 Er1 Er3 170.46(10) . .
P1 Er1 Er3 64.28(3) . .
Er2 Er1 Er3 60.018(7) . .
O12 Er4 O8 86.07(13) . .
O12 Er4 O4 99.01(13) . .
O8 Er4 O4 82.39(13) . .
O12 Er4 O41 81.50(14) . .
O8 Er4 O41 86.19(14) . .
O4 Er4 O41 168.50(14) . .
O12 Er4 O40 82.46(14) . .
O8 Er4 O40 162.31(14) . .
O4 Er4 O40 86.14(15) . .
O41 Er4 O40 105.28(16) . .
O12 Er4 O29 162.93(14) . .
O8 Er4 O29 78.65(14) . .
O4 Er4 O29 86.57(15) . .
O41 Er4 O29 89.85(15) . .
O40 Er4 O29 114.15(15) . .
O12 Er4 O30 136.86(15) . .
O8 Er4 O30 126.60(15) . .
O4 Er4 O30 111.37(16) . .
O41 Er4 O30 74.60(17) . .
O40 Er4 O30 70.29(16) . .
O29 Er4 O30 52.62(15) . .
O12 Er4 N2 159.56(15) . .
O8 Er4 N2 102.25(15) . .
O4 Er4 N2 100.57(15) . .
O41 Er4 N2 80.49(16) . .
O40 Er4 N2 93.05(16) . .
O29 Er4 N2 26.09(15) . .
O30 Er4 N2 26.56(15) . .
O24 Er5 O16 100.47(14) . .
O24 Er5 O20 89.95(14) . .
O16 Er5 O20 88.21(14) . .
O24 Er5 O38 170.13(15) . .
O16 Er5 O38 83.78(14) . .
O20 Er5 O38 99.13(15) . .
O24 Er5 O39 102.01(15) . .
O16 Er5 O39 150.45(14) . .
O20 Er5 O39 72.92(13) . .
O38 Er5 O39 77.24(15) . .
O24 Er5 O27 87.76(14) . .
O16 Er5 O27 128.74(14) . .
O20 Er5 O27 142.74(13) . .
O38 Er5 O27 82.67(15) . .
O39 Er5 O27 71.24(13) . .
O24 Er5 O26 86.11(15) . .
O16 Er5 O26 77.52(14) . .
O20 Er5 O26 164.22(13) . .
O38 Er5 O26 86.13(16) . .
O39 Er5 O26 122.85(13) . .
O27 Er5 O26 52.43(13) . .
O24 Er5 N1 86.83(14) . .
O16 Er5 N1 103.17(14) . .
O20 Er5 N1 168.56(14) . .
O38 Er5 N1 83.51(15) . .
O39 Er5 N1 97.01(13) . .
O27 Er5 N1 26.19(13) . .
O26 Er5 N1 26.24(13) . .
O15 P4 O16 113.0(2) . .
O15 P4 O14 112.1(2) . .
O16 P4 O14 112.3(2) . .
O15 P4 O13 106.0(2) . .
O16 P4 O13 108.2(2) . .
O14 P4 O13 104.6(2) . .
O23 P6 O22 112.3(2) . .
O23 P6 O24 113.3(2) . .
O22 P6 O24 111.3(2) . .
O23 P6 O21 104.9(2) . .
O22 P6 O21 107.0(2) . .
O24 P6 O21 107.5(2) . .
O19 P5 O20 113.4(2) . .
O19 P5 O18 112.1(2) . .
O20 P5 O18 112.8(2) . .
O19 P5 O17 106.6(2) . .
O20 P5 O17 106.7(2) . .
O18 P5 O17 104.4(2) . .
O8 P2 O6 115.9(2) . .
O8 P2 O7 113.1(2) . .
O6 P2 O7 106.0(2) . .
O8 P2 O5 104.4(2) . .
O6 P2 O5 109.3(2) . .
O7 P2 O5 107.8(2) . .
O8 P2 Er2 128.25(15) . .
O6 P2 Er2 50.68(14) . .
O7 P2 Er2 55.73(14) . .
O5 P2 Er2 127.33(14) . .
O4 P1 O3 115.5(2) . .
O4 P1 O2 114.4(2) . .
O3 P1 O2 105.6(2) . .
O4 P1 O1 107.0(2) . .
O3 P1 O1 104.1(2) . .
O2 P1 O1 109.6(2) . .
O4 P1 Er1 129.11(16) . .
O3 P1 Er1 54.58(13) . .
O2 P1 Er1 51.41(14) . .
O1 P1 Er1 123.84(15) . .
O12 P3 O11 114.8(2) . .
O12 P3 O10 114.0(2) . .
O11 P3 O10 105.4(2) . .
O12 P3 O9 108.6(2) . .
O11 P3 O9 103.8(2) . .
O10 P3 O9 109.7(2) . .
O12 P3 Er3 129.12(15) . .
O11 P3 Er3 48.55(13) . .
O10 P3 Er3 57.07(14) . .
O9 P3 Er3 121.74(14) . .
C37 O13 P4 128.4(3) . .
P4 O16 Er5 154.3(2) . .
P4 O15 Er2 131.2(2) . .
P4 O14 Er3 138.2(2) . .
C61 O21 P6 125.8(3) . .
P6 O24 Er5 159.6(2) . .
P6 O23 Er1 134.1(2) . .
P6 O22 Er3 133.0(2) . .
C49 O17 P5 123.2(3) . .
P5 O19 Er1 132.8(2) . .
P5 O18 Er2 130.6(2) . .
P5 O20 Er5 161.3(2) . .
C13 O5 P2 125.2(3) . .
P2 O8 Er4 153.4(2) . .
P2 O6 Er2 99.22(18) . .
P2 O7 Er1 158.6(2) . .
P2 O7 Er2 93.62(16) . .
Er1 O7 Er2 104.33(13) . .
C1 O1 P1 121.5(3) . .
P1 O4 Er4 146.7(2) . .
P1 O3 Er3 156.0(2) . .
P1 O3 Er1 95.78(17) . .
Er3 O3 Er1 106.76(13) . .
P1 O2 Er1 99.14(18) . .
C25 O9 P3 124.9(3) . .
P3 O11 Er3 101.91(17) . .
P3 O10 Er2 159.4(2) . .
P3 O10 Er3 92.56(16) . .
Er2 O10 Er3 105.10(12) . .
P3 O12 Er4 148.6(2) . .
Er2 O25 Er1 108.49(13) . .
Er2 O25 Er3 109.60(13) . .
Er1 O25 Er3 110.34(13) . .
Er2 O25 H25 117(4) . .
Er1 O25 H25 115(4) . .
Er3 O25 H25 95(4) . .
N2 O29 Er4 96.1(4) . .
N2 O30 Er4 95.2(3) . .
N1 O27 Er5 96.7(3) . .
N1 O26 Er5 95.1(3) . .
N3 O32 Er1 94.6(3) . .
N3 O33 Er1 95.0(3) . .
C74 O37 Er3 129.7(4) . .
C74 O37 H37 107.5(16) . .
Er3 O37 H37 117.5(15) . .
C75 O36 Er3 127.9(4) . .
C75 O36 H36 105.9(17) . .
Er3 O36 H36 116.5(16) . .
C73 O35 Er2 126.1(3) . .
C73 O35 H35 107.8(16) . .
Er2 O35 H35 120.4(16) . .
Er4 O40 H40A 110.0 . .
Er4 O40 H40B 109.7 . .
H40A O40 H40B 108.9 . .
Er4 O41 H41A 110.7 . .
Er4 O41 H41B 110.1 . .
H41A O41 H41B 108.3 . .
C76 O39 Er5 140.5(4) . .
C76 O39 H39 109.6(13) . .
Er5 O39 H39 109.7(13) . .
C77 O38 Er5 130.3(3) . .
C77 O38 H38 109.7(14) . .
Er5 O38 H38 120.0(14) . .
C83 O45 H45 109.5 . .
H47D O47 H47E 109.4 . .
C82 O44 H44 109.5 . .
C84 O42 H42 109.5 . .
C81 O43 H43A 109.5 . .
O31 N2 O29 123.0(6) . .
O31 N2 O30 121.0(6) . .
O29 N2 O30 115.9(5) . .
O31 N2 Er4 178.5(5) . .
O29 N2 Er4 57.8(3) . .
O30 N2 Er4 58.2(3) . .
O28 N1 O26 123.2(5) . .
O28 N1 O27 121.1(5) . .
O26 N1 O27 115.7(5) . .
O28 N1 Er5 177.3(4) . .
O26 N1 Er5 58.6(3) . .
O27 N1 Er5 57.1(2) . .
O34 N3 O33 123.1(5) . .
O34 N3 O32 120.7(5) . .
O33 N3 O32 116.2(5) . .
O34 N3 Er1 169.1(4) . .
O33 N3 Er1 58.8(3) . .
O32 N3 Er1 58.9(3) . .
C79 N4 C78 110.7(5) . .
C79 N4 C80 110.9(5) . .
C78 N4 C80 112.5(5) . .
C79 N4 H4A 107.5 . .
C78 N4 H4A 107.5 . .
C80 N4 H4A 107.5 . .
C38 C37 O13 118.1(5) . .
C38 C37 C42 124.2(5) . .
O13 C37 C42 117.5(5) . .
C37 C38 C39 116.7(6) . .
C37 C38 C43 122.1(5) . .
C39 C38 C43 121.0(5) . .
C40 C39 C38 121.4(6) . .
C40 C39 H39A 119.3 . .
C38 C39 H39A 119.3 . .
C39 C40 C41 119.9(6) . .
C39 C40 H40 120.1 . .
C41 C40 H40 120.1 . .
C42 C41 C40 121.9(6) . .
C42 C41 H41 119.1 . .
C40 C41 H41 119.1 . .
C41 C42 C37 115.9(5) . .
C41 C42 C46 122.0(5) . .
C37 C42 C46 122.0(5) . .
C38 C43 C45 110.3(5) . .
C38 C43 C44 112.6(5) . .
C45 C43 C44 109.8(6) . .
C38 C43 H43 108.0 . .
C45 C43 H43 108.0 . .
C44 C43 H43 108.0 . .
C43 C45 H45A 109.5 . .
C43 C45 H45B 109.5 . .
H45A C45 H45B 109.5 . .
C43 C45 H45C 109.5 . .
H45A C45 H45C 109.5 . .
H45B C45 H45C 109.5 . .
C43 C44 H44A 109.5 . .
C43 C44 H44B 109.5 . .
H44A C44 H44B 109.5 . .
C43 C44 H44C 109.5 . .
H44A C44 H44C 109.5 . .
H44B C44 H44C 109.5 . .
C42 C46 C47 113.8(5) . .
C42 C46 C48 110.3(5) . .
C47 C46 C48 109.1(5) . .
C42 C46 H46 107.8 . .
C47 C46 H46 107.8 . .
C48 C46 H46 107.8 . .
C46 C48 H48A 109.5 . .
C46 C48 H48B 109.5 . .
H48A C48 H48B 109.5 . .
C46 C48 H48C 109.5 . .
H48A C48 H48C 109.5 . .
H48B C48 H48C 109.5 . .
C46 C47 H47A 109.5 . .
C46 C47 H47B 109.5 . .
H47A C47 H47B 109.5 . .
C46 C47 H47C 109.5 . .
H47A C47 H47C 109.5 . .
H47B C47 H47C 109.5 . .
C62 C61 C66 124.5(6) . .
C62 C61 O21 116.9(5) . .
C66 C61 O21 118.3(5) . .
C65 C66 C61 117.0(7) . .
C65 C66 C70 120.2(7) . .
C61 C66 C70 122.7(6) . .
C64 C65 C66 121.3(8) . .
C64 C65 H65 119.4 . .
C66 C65 H65 119.4 . .
C65 C64 C63 121.6(7) . .
C65 C64 H64 119.2 . .
C63 C64 H64 119.2 . .
C64 C63 C62 119.8(7) . .
C64 C63 H63 120.1 . .
C62 C63 H63 120.1 . .
C61 C62 C63 115.8(7) . .
C61 C62 C67 122.2(7) . .
C63 C62 C67 122.0(7) . .
C71 C70 C66 113.6(8) . .
C71 C70 C72 110.2(7) . .
C66 C70 C72 112.1(6) . .
C71 C70 H70 106.9 . .
C66 C70 H70 106.9 . .
C72 C70 H70 106.9 . .
C70 C72 H72A 109.5 . .
C70 C72 H72B 109.5 . .
H72A C72 H72B 109.5 . .
C70 C72 H72C 109.5 . .
H72A C72 H72C 109.5 . .
H72B C72 H72C 109.5 . .
C70 C71 H71A 109.5 . .
C70 C71 H71B 109.5 . .
H71A C71 H71B 109.5 . .
C70 C71 H71C 109.5 . .
H71A C71 H71C 109.5 . .
H71B C71 H71C 109.5 . .
C68 C67 C69 110.4(8) . .
C68 C67 C62 111.5(8) . .
C69 C67 C62 111.4(8) . .
C68 C67 H67 107.8 . .
C69 C67 H67 107.8 . .
C62 C67 H67 107.8 . .
C50 C49 O17 118.7(6) . .
C50 C49 C54 123.1(6) . .
O17 C49 C54 118.1(6) . .
C49 C50 C51 117.3(7) . .
C49 C50 C60 122.0(6) . .
C51 C50 C60 120.8(7) . .
C52 C51 C50 120.2(7) . .
C52 C51 H51 119.9 . .
C50 C51 H51 119.9 . .
C53 C52 C51 121.5(7) . .
C53 C52 H52 119.3 . .
C51 C52 H52 119.3 . .
C52 C53 C54 121.0(7) . .
C52 C53 H53 119.5 . .
C54 C53 H53 119.5 . .
C53 C54 C49 116.9(7) . .
C53 C54 C57 122.2(7) . .
C49 C54 C57 120.9(6) . .
C55B C60 C50 134.8(16) . .
C55B C60 C56 110.6(14) . .
C50 C60 C56 111.2(6) . .
C50 C60 C55A 110.0(8) . .
C56 C60 C55A 106.6(7) . .
C50 C60 H60 109.6 . .
C56 C60 H60 109.6 . .
C55A C60 H60 109.6 . .
C60 C55A H55A 109.5 . .
C60 C55A H55B 109.5 . .
H55A C55A H55B 109.5 . .
C60 C55A H55C 109.5 . .
H55A C55A H55C 109.5 . .
H55B C55A H55C 109.5 . .
C60 C56 H56A 109.5 . .
C60 C56 H56B 109.5 . .
H56A C56 H56B 109.5 . .
C60 C56 H56C 109.5 . .
H56A C56 H56C 109.5 . .
H56B C56 H56C 109.5 . .
C59B C57 C54 113.3(12) . .
C58A C57 C54 116.5(9) . .
C58A C57 C59A 111.6(9) . .
C54 C57 C59A 114.5(7) . .
C59B C57 C58B 111.5(15) . .
C54 C57 C58B 102.9(10) . .
C58A C57 H57 104.2 . .
C54 C57 H57 104.2 . .
C59A C57 H57 104.2 . .
C59B C57 H57A 16(10) . .
C54 C57 H57A 118(10) . .
C58B C57 H57A 122(10) . .
C57 C58A H58A 109.5 . .
C57 C58A H58B 109.5 . .
H58A C58A H58B 109.5 . .
C57 C58A H58C 109.5 . .
H58A C58A H58C 109.5 . .
H58B C58A H58C 109.5 . .
C57 C59A H59A 109.5 . .
C57 C59A H59B 109.5 . .
H59A C59A H59B 109.5 . .
C57 C59A H59C 109.5 . .
H59A C59A H59C 109.5 . .
H59B C59A H59C 109.5 . .
C14 C13 C18 123.4(5) . .
C14 C13 O5 117.3(5) . .
C18 C13 O5 119.2(5) . .
C13 C14 C15 117.1(6) . .
C13 C14 C19 120.0(5) . .
C15 C14 C19 122.8(5) . .
C16 C15 C14 121.4(6) . .
C16 C15 H15 119.3 . .
C14 C15 H15 119.3 . .
C17 C16 C15 120.0(6) . .
C17 C16 H16 120.0 . .
C15 C16 H16 120.0 . .
C16 C17 C18 121.7(6) . .
C16 C17 H17 119.1 . .
C18 C17 H17 119.1 . .
C13 C18 C17 116.3(5) . .
C13 C18 C22 121.7(5) . .
C17 C18 C22 122.0(5) . .
C20 C19 C14 112.3(5) . .
C20 C19 C21 111.3(6) . .
C14 C19 C21 111.7(6) . .
C20 C19 H19 107.1 . .
C14 C19 H19 107.1 . .
C21 C19 H19 107.1 . .
C19 C20 H20A 109.5 . .
C19 C20 H20B 109.5 . .
H20A C20 H20B 109.5 . .
C19 C20 H20C 109.5 . .
H20A C20 H20C 109.5 . .
H20B C20 H20C 109.5 . .
C19 C21 H21A 109.5 . .
C19 C21 H21B 109.5 . .
H21A C21 H21B 109.5 . .
C19 C21 H21C 109.5 . .
H21A C21 H21C 109.5 . .
H21B C21 H21C 109.5 . .
C18 C22 C24 110.0(6) . .
C18 C22 C23 113.9(5) . .
C24 C22 C23 110.3(6) . .
C18 C22 H22 107.5 . .
C24 C22 H22 107.5 . .
C23 C22 H22 107.5 . .
C22 C24 H24A 109.5 . .
C22 C24 H24B 109.5 . .
H24A C24 H24B 109.5 . .
C22 C24 H24C 109.5 . .
H24A C24 H24C 109.5 . .
H24B C24 H24C 109.5 . .
C22 C23 H23A 109.5 . .
C22 C23 H23B 109.5 . .
H23A C23 H23B 109.5 . .
C22 C23 H23C 109.5 . .
H23A C23 H23C 109.5 . .
H23B C23 H23C 109.5 . .
C2 C1 C6 122.6(5) . .
C2 C1 O1 118.4(5) . .
C6 C1 O1 118.9(5) . .
C3 C2 C1 118.1(6) . .
C3 C2 C7 121.6(6) . .
C1 C2 C7 120.0(5) . .
C2 C3 C4 120.4(7) . .
C2 C3 H3 119.8 . .
C4 C3 H3 119.8 . .
C5 C4 C3 120.1(6) . .
C5 C4 H4 120.0 . .
C3 C4 H4 120.0 . .
C4 C5 C6 122.1(6) . .
C4 C5 H5 119.0 . .
C6 C5 H5 119.0 . .
C5 C6 C1 116.6(6) . .
C5 C6 C10 121.4(6) . .
C1 C6 C10 121.9(6) . .
C2 C7 C8 114.0(6) . .
C2 C7 C9 108.7(6) . .
C8 C7 C9 111.1(6) . .
C2 C7 H7 107.6 . .
C8 C7 H7 107.6 . .
C9 C7 H7 107.6 . .
C7 C9 H9A 109.5 . .
C7 C9 H9B 109.5 . .
H9A C9 H9B 109.5 . .
C7 C9 H9C 109.5 . .
H9A C9 H9C 109.5 . .
H9B C9 H9C 109.5 . .
C7 C8 H8A 109.5 . .
C7 C8 H8B 109.5 . .
H8A C8 H8B 109.5 . .
C7 C8 H8C 109.5 . .
H8A C8 H8C 109.5 . .
H8B C8 H8C 109.5 . .
C12 C10 C6 113.3(6) . .
C12 C10 C11 110.4(7) . .
C6 C10 C11 108.4(6) . .
C12 C10 H10 108.2 . .
C6 C10 H10 108.2 . .
C11 C10 H10 108.2 . .
C10 C11 H11A 109.5 . .
C10 C11 H11B 109.5 . .
H11A C11 H11B 109.5 . .
C10 C11 H11C 109.5 . .
H11A C11 H11C 109.5 . .
H11B C11 H11C 109.5 . .
C10 C12 H12A 109.5 . .
C10 C12 H12B 109.5 . .
H12A C12 H12B 109.5 . .
C10 C12 H12C 109.5 . .
H12A C12 H12C 109.5 . .
H12B C12 H12C 109.5 . .
C30 C25 O9 118.1(5) . .
C30 C25 C26 123.1(5) . .
O9 C25 C26 118.5(5) . .
C27 C26 C25 117.6(5) . .
C27 C26 C31 122.4(5) . .
C25 C26 C31 120.0(5) . .
C28 C27 C26 119.9(6) . .
C29 C28 C27 121.0(6) . .
C29 C28 H28 119.5 . .
C27 C28 H28 119.5 . .
C28 C29 C30 121.4(6) . .
C28 C29 H29 119.3 . .
C30 C29 H29 119.3 . .
C25 C30 C29 116.6(5) . .
C25 C30 C34 120.8(5) . .
C29 C30 C34 122.5(5) . .
C26 C31 C32 113.5(5) . .
C26 C31 C33 110.2(4) . .
C32 C31 C33 110.8(5) . .
C26 C31 H31 107.4 . .
C32 C31 H31 107.4 . .
C33 C31 H31 107.4 . .
C31 C32 H32A 109.5 . .
C31 C32 H32B 109.5 . .
H32A C32 H32B 109.5 . .
C31 C32 H32C 109.5 . .
H32A C32 H32C 109.5 . .
H32B C32 H32C 109.5 . .
C31 C33 H33A 109.5 . .
C31 C33 H33B 109.5 . .
H33A C33 H33B 109.5 . .
C31 C33 H33C 109.5 . .
H33A C33 H33C 109.5 . .
H33B C33 H33C 109.5 . .
C30 C34 C36 114.0(6) . .
C30 C34 C35 109.0(5) . .
C36 C34 C35 110.6(6) . .
C30 C34 H34 107.7 . .
C36 C34 H34 107.7 . .
C35 C34 H34 107.7 . .
C34 C35 H35A 109.5 . .
C34 C35 H35B 109.5 . .
H35A C35 H35B 109.5 . .
C34 C35 H35C 109.5 . .
H35A C35 H35C 109.5 . .
H35B C35 H35C 109.5 . .
C34 C36 H36A 109.5 . .
C34 C36 H36B 109.5 . .
H36A C36 H36B 109.5 . .
C34 C36 H36C 109.5 . .
H36A C36 H36C 109.5 . .
H36B C36 H36C 109.5 . .
O37 C74 H74A 109.5 . .
O37 C74 H74B 109.5 . .
H74A C74 H74B 109.5 . .
O37 C74 H74C 109.5 . .
H74A C74 H74C 109.5 . .
H74B C74 H74C 109.5 . .
O36 C75 H75A 109.5 . .
O36 C75 H75B 109.5 . .
H75A C75 H75B 109.5 . .
O36 C75 H75C 109.5 . .
H75A C75 H75C 109.5 . .
H75B C75 H75C 109.5 . .
O35 C73 H73A 109.5 . .
O35 C73 H73B 109.5 . .
H73A C73 H73B 109.5 . .
O35 C73 H73C 109.5 . .
H73A C73 H73C 109.5 . .
H73B C73 H73C 109.5 . .
N4 C78 H78A 109.5 . .
N4 C78 H78B 109.5 . .
H78A C78 H78B 109.5 . .
N4 C78 H78C 109.5 . .
H78A C78 H78C 109.5 . .
H78B C78 H78C 109.5 . .
N4 C79 H79A 109.5 . .
N4 C79 H79B 109.5 . .
H79A C79 H79B 109.5 . .
N4 C79 H79C 109.5 . .
H79A C79 H79C 109.5 . .
H79B C79 H79C 109.5 . .
N4 C80 C80 110.6(6) . 2_666
N4 C80 H80A 109.5 . .
C80 C80 H80A 109.5 2_666 .
N4 C80 H80B 109.5 . .
C80 C80 H80B 109.5 2_666 .
H80A C80 H80B 108.1 . .
O38 C77 H77A 109.5 . .
O38 C77 H77B 109.5 . .
H77A C77 H77B 109.5 . .
O38 C77 H77C 109.5 . .
H77A C77 H77C 109.5 . .
H77B C77 H77C 109.5 . .
O39 C76 H76A 109.5 . .
O39 C76 H76B 109.5 . .
H76A C76 H76B 109.5 . .
O39 C76 H76C 109.5 . .
H76A C76 H76C 109.5 . .
H76B C76 H76C 109.5 . .
O43 C81 H81A 109.5 . .
O43 C81 H81B 109.5 . .
H81A C81 H81B 109.5 . .
O43 C81 H81C 109.5 . .
H81A C81 H81C 109.5 . .
H81B C81 H81C 109.5 . .
O45 C83 H83A 109.5 . .
O45 C83 H83B 109.5 . .
H83A C83 H83B 109.5 . .
O45 C83 H83C 109.5 . .
H83A C83 H83C 109.5 . .
H83B C83 H83C 109.5 . .
O44 C82 H82A 109.5 . .
O44 C82 H82B 109.5 . .
H82A C82 H82B 109.5 . .
O44 C82 H82C 109.5 . .
H82A C82 H82C 109.5 . .
H82B C82 H82C 109.5 . .
O42 C84 H84A 109.5 . .
O42 C84 H84B 109.5 . .
H84A C84 H84B 109.5 . .
O42 C84 H84C 109.5 . .
H84A C84 H84C 109.5 . .
H84B C84 H84C 109.5 . .
C57 C58B H58D 109.5 . .
C57 C58B H58E 109.5 . .
H58D C58B H58E 109.5 . .
C57 C58B H58F 109.5 . .
H58D C58B H58F 109.5 . .
H58E C58B H58F 109.5 . .
C57 C59B H59D 109.5 . .
C57 C59B H59E 109.5 . .
H59D C59B H59E 109.5 . .
C57 C59B H59F 109.5 . .
H59D C59B H59F 109.5 . .
H59E C59B H59F 109.5 . .
C57 C59B H57A 25(10) . .
H59D C59B H57A 133.3 . .
H59E C59B H57A 100.6 . .
H59F C59B H57A 92.3 . .
C60 C55B H55D 109.5 . .
C60 C55B H55E 109.5 . .
H55D C55B H55E 109.5 . .
C60 C55B H55F 109.5 . .
H55D C55B H55F 109.5 . .
H55E C55B H55F 109.5 . .
C67 C69 H69A 109.5 . .
C67 C69 H69B 109.5 . .
H69A C69 H69B 109.5 . .
C67 C69 H69C 109.5 . .
H69A C69 H69C 109.5 . .
H69B C69 H69C 109.5 . .
C67 C68 H68A 109.5 . .
C67 C68 H68B 109.5 . .
H68A C68 H68B 109.5 . .
C67 C68 H68C 109.5 . .
H68A C68 H68C 109.5 . .
H68B C68 H68C 109.5 . .
C85 O0AA H0AA 109.5 . .
C85 O46 H46A 109.5 . .

loop_
_geom_bond_atom_site_label_1
_geom_bond_atom_site_label_2
_geom_bond_distance
_geom_bond_site_symmetry_2
Er3 O22 2.208(3) .
Er3 O14 2.251(4) .
Er3 O3 2.311(4) .
Er3 O11 2.317(3) .
Er3 O25 2.369(3) .
Er3 O36 2.426(4) .
Er3 O37 2.459(4) .
Er3 O10 2.541(3) .
Er3 P3 3.0248(14) .
Er3 Er2 3.8348(6) .
Er3 Er1 3.8736(7) .
Er2 O18 2.212(3) .
Er2 O15 2.223(4) .
Er2 O10 2.285(3) .
Er2 O35 2.313(4) .
Er2 O25 2.324(3) .
Er2 O6 2.357(4) .
Er2 O7 2.490(4) .
Er2 P2 3.0074(15) .
Er2 Er1 3.7927(6) .
Er1 O19 2.225(3) .
Er1 O23 2.229(4) .
Er1 O7 2.310(3) .
Er1 O25 2.350(3) .
Er1 O2 2.429(4) .
Er1 O33 2.466(4) .
Er1 O32 2.467(4) .
Er1 O3 2.513(3) .
Er1 N3 2.871(5) .
Er1 P1 3.0683(14) .
Er4 O12 2.192(4) .
Er4 O8 2.193(3) .
Er4 O4 2.228(4) .
Er4 O41 2.302(4) .
Er4 O40 2.305(4) .
Er4 O29 2.441(4) .
Er4 O30 2.448(4) .
Er4 N2 2.868(6) .
Er5 O24 2.165(4) .
Er5 O16 2.186(3) .
Er5 O20 2.196(4) .
Er5 O38 2.342(4) .
Er5 O39 2.381(4) .
Er5 O27 2.416(4) .
Er5 O26 2.450(4) .
Er5 N1 2.858(5) .
P4 O15 1.515(4) .
P4 O16 1.517(4) .
P4 O14 1.517(4) .
P4 O13 1.606(4) .
P6 O23 1.506(4) .
P6 O22 1.515(4) .
P6 O24 1.518(4) .
P6 O21 1.611(4) .
P5 O19 1.515(4) .
P5 O20 1.518(4) .
P5 O18 1.520(4) .
P5 O17 1.616(4) .
P2 O8 1.508(4) .
P2 O6 1.528(4) .
P2 O7 1.536(3) .
P2 O5 1.607(4) .
P1 O4 1.505(4) .
P1 O3 1.525(4) .
P1 O2 1.528(4) .
P1 O1 1.612(4) .
P3 O12 1.501(4) .
P3 O11 1.524(4) .
P3 O10 1.531(3) .
P3 O9 1.598(4) .
O13 C37 1.405(6) .
O21 C61 1.401(6) .
O17 C49 1.404(6) .
O5 C13 1.409(6) .
O1 C1 1.412(6) .
O9 C25 1.401(6) .
O25 H25 0.864(10) .
O29 N2 1.268(7) .
O30 N2 1.288(7) .
O31 N2 1.221(7) .
O27 N1 1.270(6) .
O26 N1 1.269(6) .
O28 N1 1.212(6) .
O32 N3 1.284(6) .
O33 N3 1.271(6) .
O34 N3 1.236(6) .
O37 C74 1.409(7) .
O37 H37 0.881(10) .
O36 C75 1.448(7) .
O36 H36 0.884(10) .
O35 C73 1.429(7) .
O35 H35 0.874(10) .
O40 H40A 0.8788 .
O40 H40B 0.8794 .
O41 H41A 0.8905 .
O41 H41B 0.8896 .
O39 C76 1.439(6) .
O39 H39 0.873(9) .
O38 C77 1.421(7) .
O38 H38 0.871(9) .
O45 C83 1.410(10) .
O45 H45 0.8400 .
O47 H47D 0.8707 .
O47 H47E 0.8705 .
O44 C82 1.459(15) .
O44 H44 0.8400 .
O42 C84 1.366(10) .
O42 H42 0.8400 .
O43 C81 1.471(12) .
O43 H43A 0.8400 .
N4 C79 1.492(8) .
N4 C78 1.499(7) .
N4 C80 1.499(7) .
N4 H4A 1.0000 .
C37 C38 1.384(8) .
C37 C42 1.416(8) .
C38 C39 1.409(8) .
C38 C43 1.510(8) .
C39 C40 1.374(9) .
C39 H39A 0.9500 .
C40 C41 1.396(9) .
C40 H40 0.9500 .
C41 C42 1.390(8) .
C41 H41 0.9500 .
C42 C46 1.525(8) .
C43 C45 1.522(9) .
C43 C44 1.535(9) .
C43 H43 1.0000 .
C45 H45A 0.9800 .
C45 H45B 0.9800 .
C45 H45C 0.9800 .
C44 H44A 0.9800 .
C44 H44B 0.9800 .
C44 H44C 0.9800 .
C46 C47 1.526(8) .
C46 C48 1.539(8) .
C46 H46 1.0000 .
C48 H48A 0.9800 .
C48 H48B 0.9800 .
C48 H48C 0.9800 .
C47 H47A 0.9800 .
C47 H47B 0.9800 .
C47 H47C 0.9800 .
C61 C62 1.388(8) .
C61 C66 1.392(9) .
C66 C65 1.386(10) .
C66 C70 1.512(10) .
C65 C64 1.356(13) .
C65 H65 0.9500 .
C64 C63 1.386(12) .
C64 H64 0.9500 .
C63 C62 1.431(9) .
C63 H63 0.9500 .
C62 C67 1.501(11) .
C70 C71 1.511(11) .
C70 C72 1.518(10) .
C70 H70 1.0000 .
C72 H72A 0.9800 .
C72 H72B 0.9800 .
C72 H72C 0.9800 .
C71 H71A 0.9800 .
C71 H71B 0.9800 .
C71 H71C 0.9800 .
C67 C68 1.489(12) .
C67 C69 1.494(12) .
C67 H67 1.0000 .
C49 C50 1.389(9) .
C49 C54 1.411(8) .
C50 C51 1.404(10) .
C50 C60 1.501(10) .
C51 C52 1.378(12) .
C51 H51 0.9500 .
C52 C53 1.369(12) .
C52 H52 0.9500 .
C53 C54 1.389(9) .
C53 H53 0.9500 .
C54 C57 1.509(10) .
C60 C55B 1.452(17) .
C60 C56 1.528(11) .
C60 C55A 1.623(13) .
C60 H60 1.0000 .
C55A H55A 0.9800 .
C55A H55B 0.9800 .
C55A H55C 0.9800 .
C56 H56A 0.9800 .
C56 H56B 0.9800 .
C56 H56C 0.9800 .
C57 C59B 1.448(16) .
C57 C58A 1.454(13) .
C57 C59A 1.571(15) .
C57 C58B 1.69(2) .
C57 H57 1.0000 .
C57 H57A 0.9(2) .
C58A H58A 0.9800 .
C58A H58B 0.9800 .
C58A H58C 0.9800 .
C59A H59A 0.9800 .
C59A H59B 0.9800 .
C59A H59C 0.9800 .
C13 C14 1.392(8) .
C13 C18 1.403(8) .
C14 C15 1.399(8) .
C14 C19 1.524(8) .
C15 C16 1.377(9) .
C15 H15 0.9500 .
C16 C17 1.374(9) .
C16 H16 0.9500 .
C17 C18 1.408(8) .
C17 H17 0.9500 .
C18 C22 1.513(8) .
C19 C20 1.522(8) .
C19 C21 1.526(10) .
C19 H19 1.0000 .
C20 H20A 0.9800 .
C20 H20B 0.9800 .
C20 H20C 0.9800 .
C21 H21A 0.9800 .
C21 H21B 0.9800 .
C21 H21C 0.9800 .
C22 C24 1.522(10) .
C22 C23 1.539(9) .
C22 H22 1.0000 .
C24 H24A 0.9800 .
C24 H24B 0.9800 .
C24 H24C 0.9800 .
C23 H23A 0.9800 .
C23 H23B 0.9800 .
C23 H23C 0.9800 .
C1 C2 1.403(8) .
C1 C6 1.403(8) .
C2 C3 1.393(9) .
C2 C7 1.520(8) .
C3 C4 1.394(10) .
C3 H3 0.9500 .
C4 C5 1.377(10) .
C4 H4 0.9500 .
C5 C6 1.398(9) .
C5 H5 0.9500 .
C6 C10 1.522(9) .
C7 C8 1.522(10) .
C7 C9 1.527(10) .
C7 H7 1.0000 .
C9 H9A 0.9800 .
C9 H9B 0.9800 .
C9 H9C 0.9800 .
C8 H8A 0.9800 .
C8 H8B 0.9800 .
C8 H8C 0.9800 .
C10 C12 1.506(10) .
C10 C11 1.524(10) .
C10 H10 1.0000 .
C11 H11A 0.9800 .
C11 H11B 0.9800 .
C11 H11C 0.9800 .
C12 H12A 0.9800 .
C12 H12B 0.9800 .
C12 H12C 0.9800 .
C25 C30 1.399(7) .
C25 C26 1.404(7) .
C26 C27 1.401(8) .
C26 C31 1.520(7) .
C27 C28 1.393(9) .
C28 C29 1.372(10) .
C28 H28 0.9500 .
C29 C30 1.405(8) .
C29 H29 0.9500 .
C30 C34 1.519(8) .
C31 C32 1.527(8) .
C31 C33 1.530(8) .
C31 H31 1.0000 .
C32 H32A 0.9800 .
C32 H32B 0.9800 .
C32 H32C 0.9800 .
C33 H33A 0.9800 .
C33 H33B 0.9800 .
C33 H33C 0.9800 .
C34 C36 1.519(8) .
C34 C35 1.533(9) .
C34 H34 1.0000 .
C35 H35A 0.9800 .
C35 H35B 0.9800 .
C35 H35C 0.9800 .
C36 H36A 0.9800 .
C36 H36B 0.9800 .
C36 H36C 0.9800 .
C74 H74A 0.9800 .
C74 H74B 0.9800 .
C74 H74C 0.9800 .
C75 H75A 0.9800 .
C75 H75B 0.9800 .
C75 H75C 0.9800 .
C73 H73A 0.9800 .
C73 H73B 0.9800 .
C73 H73C 0.9800 .
C78 H78A 0.9800 .
C78 H78B 0.9800 .
C78 H78C 0.9800 .
C79 H79A 0.9800 .
C79 H79B 0.9800 .
C79 H79C 0.9800 .
C80 C80 1.518(11) 2_666
C80 H80A 0.9900 .
C80 H80B 0.9900 .
C77 H77A 0.9800 .
C77 H77B 0.9800 .
C77 H77C 0.9800 .
C76 H76A 0.9800 .
C76 H76B 0.9800 .
C76 H76C 0.9800 .
C81 H81A 0.9800 .
C81 H81B 0.9800 .
C81 H81C 0.9800 .
C83 H83A 0.9800 .
C83 H83B 0.9800 .
C83 H83C 0.9800 .
C82 H82A 0.9800 .
C82 H82B 0.9800 .
C82 H82C 0.9800 .
C84 H84A 0.9800 .
C84 H84B 0.9800 .
C84 H84C 0.9800 .
C58B H58D 0.9800 .
C58B H58E 0.9800 .
C58B H58F 0.9800 .
C59B H59D 0.9800 .
C59B H59E 0.9800 .
C59B H59F 0.9800 .
C59B H57A 0.6(2) .
C55B H55D 0.9800 .
C55B H55E 0.9800 .
C55B H55F 0.9800 .
C69 H69A 0.9800 .
C69 H69B 0.9800 .
C69 H69C 0.9800 .
C68 H68A 0.9800 .
C68 H68B 0.9800 .
C68 H68C 0.9800 .
O0AA C85 1.343(12) .
O0AA H0AA 0.8400 .
C85 O46 1.345(14) .
O46 H46A 0.8400 .

loop_
_geom_hbond_atom_site_label_D
_geom_hbond_atom_site_label_H
_geom_hbond_atom_site_label_A
_geom_hbond_distance_DH
_geom_hbond_distance_HA
_geom_hbond_distance_DA
_geom_hbond_angle_DHA
_geom_hbond_site_symmetry_A
O40 H40A O45 0.88 1.87 2.687(6) 153.4 .
O40 H40B O46 0.88 2.04 2.692(13) 130.5 .
O41 H41A O47 0.89 2.16 2.685(6) 117.3 2_776
O41 H41B O48 0.89 1.74 2.614(8) 166.5 .
O45 H45 O47 0.84 2.00 2.822(8) 166.2 .
O47 H47D O30 0.87 2.40 3.077(7) 134.6 .
O47 H47D O31 0.87 2.24 3.068(8) 158.4 .
O47 H47D N2 0.87 2.64 3.446(8) 154.6 .
O47 H47E O44 0.87 1.69 2.550(12) 167.0 .
O44 H44 O43 0.84 2.04 2.801(11) 151.3 .
O42 H42 O6 0.84 2.61 3.041(7) 113.3 .
O43 H43A O34 0.84 2.07 2.894(8) 167.4 2_666
C74 H74C O36 0.98 2.60 3.201(9) 119.6 .
C73 H73C O15 0.98 2.66 3.259(7) 119.7 .
C78 H78B O34 0.98 2.65 3.228(8) 117.8 2_666
C78 H78C O29 0.98 2.44 3.311(8) 147.4 .
C79 H79A O29 0.98 2.62 3.411(8) 137.8 .
C79 H79B O32 0.98 2.47 3.209(8) 132.4 .
C76 H76B O28 0.98 2.62 3.195(9) 117.6 2_667
C76 H76C O27 0.98 2.43 3.043(8) 120.0 .
C83 H83C O31 0.98 2.61 3.584(13) 170.5 2_776
C84 H84B O48 0.98 2.64 3.504(13) 147.8 .
O0AA H0AA O11 0.84 1.93 2.713(9) 154.8 .
O46 H46A O11 0.84 1.85 2.675(11) 166.9 .
O37 H37 O1 0.881(10) 2.14(3) 2.931(6) 150(4) .
O35 H35 O42 0.874(10) 1.722(11) 2.596(7) 178(6) .
O38 H38 O27 0.871(9) 2.61(6) 3.064(6) 113(5) 2_667
O38 H38 O28 0.871(9) 1.949(17) 2.806(6) 168(6) 2_667
O38 H38 N1 0.871(9) 2.55(4) 3.275(6) 141(5) 2_667
O25 H25 O24 0.864(10) 2.58(4) 3.305(5) 143(5) .

loop_
_geom_torsion_atom_site_label_1
_geom_torsion_atom_site_label_2
_geom_torsion_atom_site_label_3
_geom_torsion_atom_site_label_4
_geom_torsion
_geom_torsion_site_symmetry_4
O15 P4 O13 C37 116.8(4) .
O16 P4 O13 C37 -4.7(5) .
O14 P4 O13 C37 -124.6(4) .
O15 P4 O16 Er5 77.0(6) .
O14 P4 O16 Er5 -51.0(6) .
O13 P4 O16 Er5 -165.9(5) .
O16 P4 O15 Er2 -85.5(3) .
O14 P4 O15 Er2 42.6(3) .
O13 P4 O15 Er2 156.1(2) .
O15 P4 O14 Er3 -44.3(4) .
O16 P4 O14 Er3 84.2(3) .
O13 P4 O14 Er3 -158.7(3) .
O23 P6 O21 C61 -142.4(4) .
O22 P6 O21 C61 98.1(4) .
O24 P6 O21 C61 -21.5(5) .
O23 P6 O24 Er5 -88.3(7) .
O22 P6 O24 Er5 39.4(8) .
O21 P6 O24 Er5 156.3(6) .
O22 P6 O23 Er1 -54.8(3) .
O24 P6 O23 Er1 72.4(3) .
O21 P6 O23 Er1 -170.7(3) .
O23 P6 O22 Er3 41.6(4) .
O24 P6 O22 Er3 -86.7(3) .
O21 P6 O22 Er3 156.2(3) .
O19 P5 O17 C49 107.1(5) .
O20 P5 O17 C49 -14.4(5) .
O18 P5 O17 C49 -134.1(5) .
O20 P5 O19 Er1 -82.2(3) .
O18 P5 O19 Er1 46.9(4) .
O17 P5 O19 Er1 160.7(3) .
O19 P5 O18 Er2 -53.5(3) .
O20 P5 O18 Er2 76.0(3) .
O17 P5 O18 Er2 -168.6(3) .
O19 P5 O20 Er5 47.1(8) .
O18 P5 O20 Er5 -81.7(8) .
O17 P5 O20 Er5 164.2(7) .
O8 P2 O5 C13 -113.1(4) .
O6 P2 O5 C13 11.5(5) .
O7 P2 O5 C13 126.3(4) .
Er2 P2 O5 C13 66.2(4) .
O6 P2 O8 Er4 49.7(6) .
O7 P2 O8 Er4 -73.1(5) .
O5 P2 O8 Er4 170.0(5) .
Er2 P2 O8 Er4 -9.4(6) .
O8 P2 O6 Er2 -119.45(19) .
O7 P2 O6 Er2 7.0(2) .
O5 P2 O6 Er2 122.95(18) .
O8 P2 O7 Er1 -25.8(7) .
O6 P2 O7 Er1 -153.9(6) .
O5 P2 O7 Er1 89.1(6) .
Er2 P2 O7 Er1 -147.4(6) .
O8 P2 O7 Er2 121.59(19) .
O6 P2 O7 Er2 -6.5(2) .
O5 P2 O7 Er2 -123.48(16) .
O4 P1 O1 C1 -84.2(4) .
O3 P1 O1 C1 153.0(4) .
O2 P1 O1 C1 40.4(4) .
Er1 P1 O1 C1 96.5(4) .
O3 P1 O4 Er4 -19.9(5) .
O2 P1 O4 Er4 103.1(4) .
O1 P1 O4 Er4 -135.2(4) .
Er1 P1 O4 Er4 44.1(5) .
O4 P1 O3 Er3 -78.4(6) .
O2 P1 O3 Er3 154.0(5) .
O1 P1 O3 Er3 38.6(6) .
Er1 P1 O3 Er3 160.3(6) .
O4 P1 O3 Er1 121.23(19) .
O2 P1 O3 Er1 -6.3(2) .
O1 P1 O3 Er1 -121.76(17) .
O4 P1 O2 Er1 -121.6(2) .
O3 P1 O2 Er1 6.6(2) .
O1 P1 O2 Er1 118.14(18) .
O12 P3 O9 C25 32.2(4) .
O11 P3 O9 C25 154.8(4) .
O10 P3 O9 C25 -93.0(4) .
Er3 P3 O9 C25 -155.7(3) .
O12 P3 O11 Er3 -121.3(2) .
O10 P3 O11 Er3 5.1(2) .
O9 P3 O11 Er3 120.39(18) .
O12 P3 O10 Er2 -26.8(7) .
O11 P3 O10 Er2 -153.6(6) .
O9 P3 O10 Er2 95.2(6) .
Er3 P3 O10 Er2 -149.1(7) .
O12 P3 O10 Er3 122.30(18) .
O11 P3 O10 Er3 -4.5(2) .
O9 P3 O10 Er3 -115.71(17) .
O11 P3 O12 Er4 51.6(5) .
O10 P3 O12 Er4 -70.2(5) .
O9 P3 O12 Er4 167.2(4) .
Er3 P3 O12 Er4 -4.1(5) .
Er4 O29 N2 O31 -178.5(6) .
Er4 O29 N2 O30 3.9(6) .
Er4 O30 N2 O31 178.5(6) .
Er4 O30 N2 O29 -3.9(6) .
Er5 O26 N1 O28 -177.7(5) .
Er5 O26 N1 O27 0.9(5) .
Er5 O27 N1 O28 177.7(5) .
Er5 O27 N1 O26 -0.9(5) .
Er1 O33 N3 O34 -167.4(5) .
Er1 O33 N3 O32 14.1(5) .
Er1 O32 N3 O34 167.3(5) .
Er1 O32 N3 O33 -14.1(5) .
P4 O13 C37 C38 -101.8(5) .
P4 O13 C37 C42 83.3(6) .
O13 C37 C38 C39 -176.0(5) .
C42 C37 C38 C39 -1.4(8) .
O13 C37 C38 C43 0.1(8) .
C42 C37 C38 C43 174.7(5) .
C37 C38 C39 C40 0.0(9) .
C43 C38 C39 C40 -176.2(6) .
C38 C39 C40 C41 0.9(9) .
C39 C40 C41 C42 -0.3(9) .
C40 C41 C42 C37 -1.0(8) .
C40 C41 C42 C46 176.0(5) .
C38 C37 C42 C41 1.9(8) .
O13 C37 C42 C41 176.5(4) .
C38 C37 C42 C46 -175.1(5) .
O13 C37 C42 C46 -0.5(7) .
C37 C38 C43 C45 -107.5(7) .
C39 C38 C43 C45 68.5(7) .
C37 C38 C43 C44 129.5(6) .
C39 C38 C43 C44 -54.5(8) .
C41 C42 C46 C47 13.0(7) .
C37 C42 C46 C47 -170.1(5) .
C41 C42 C46 C48 -109.9(6) .
C37 C42 C46 C48 67.0(7) .
P6 O21 C61 C62 98.6(6) .
P6 O21 C61 C66 -87.4(6) .
C62 C61 C66 C65 -2.4(10) .
O21 C61 C66 C65 -175.9(6) .
C62 C61 C66 C70 175.1(6) .
O21 C61 C66 C70 1.6(9) .
C61 C66 C65 C64 1.0(11) .
C70 C66 C65 C64 -176.6(7) .
C66 C65 C64 C63 -0.8(13) .
C65 C64 C63 C62 1.9(12) .
C66 C61 C62 C63 3.4(9) .
O21 C61 C62 C63 177.0(5) .
C66 C61 C62 C67 -177.0(7) .
O21 C61 C62 C67 -3.4(9) .
C64 C63 C62 C61 -3.1(10) .
C64 C63 C62 C67 177.4(7) .
C65 C66 C70 C71 -59.1(10) .
C61 C66 C70 C71 123.4(8) .
C65 C66 C70 C72 66.5(9) .
C61 C66 C70 C72 -110.9(7) .
C61 C62 C67 C68 -130.3(8) .
C63 C62 C67 C68 49.2(11) .
C61 C62 C67 C69 105.9(9) .
C63 C62 C67 C69 -74.6(10) .
P5 O17 C49 C50 90.7(6) .
P5 O17 C49 C54 -92.8(6) .
O17 C49 C50 C51 178.6(5) .
C54 C49 C50 C51 2.3(9) .
O17 C49 C50 C60 -0.6(9) .
C54 C49 C50 C60 -176.9(6) .
C49 C50 C51 C52 -2.8(10) .
C60 C50 C51 C52 176.5(7) .
C50 C51 C52 C53 1.3(11) .
C51 C52 C53 C54 1.0(11) .
C52 C53 C54 C49 -1.5(9) .
C52 C53 C54 C57 177.5(7) .
C50 C49 C54 C53 -0.2(9) .
O17 C49 C54 C53 -176.5(5) .
C50 C49 C54 C57 -179.2(6) .
O17 C49 C54 C57 4.5(9) .
C49 C50 C60 C55B -117(2) .
C51 C50 C60 C55B 64(2) .
C49 C50 C60 C56 86.2(7) .
C51 C50 C60 C56 -93.0(8) .
C49 C50 C60 C55A -155.8(7) .
C51 C50 C60 C55A 24.9(9) .
C53 C54 C57 C59B 100.1(14) .
C49 C54 C57 C59B -81.0(14) .
C53 C54 C57 C58A -75.7(9) .
C49 C54 C57 C58A 103.2(9) .
C53 C54 C57 C59A 57.1(11) .
C49 C54 C57 C59A -124.0(9) .
C53 C54 C57 C58B -20.4(12) .
C49 C54 C57 C58B 158.5(10) .
P2 O5 C13 C14 -100.2(5) .
P2 O5 C13 C18 83.0(6) .
C18 C13 C14 C15 1.0(9) .
O5 C13 C14 C15 -175.7(5) .
C18 C13 C14 C19 179.6(6) .
O5 C13 C14 C19 2.9(8) .
C13 C14 C15 C16 -1.1(9) .
C19 C14 C15 C16 -179.6(6) .
C14 C15 C16 C17 0.2(11) .
C15 C16 C17 C18 0.7(11) .
C14 C13 C18 C17 -0.1(9) .
O5 C13 C18 C17 176.5(5) .
C14 C13 C18 C22 -177.7(6) .
O5 C13 C18 C22 -1.0(9) .
C16 C17 C18 C13 -0.8(10) .
C16 C17 C18 C22 176.8(6) .
C13 C14 C19 C20 157.6(6) .
C15 C14 C19 C20 -23.9(9) .
C13 C14 C19 C21 -76.6(7) .
C15 C14 C19 C21 101.9(7) .
C13 C18 C22 C24 77.2(7) .
C17 C18 C22 C24 -100.2(7) .
C13 C18 C22 C23 -158.4(6) .
C17 C18 C22 C23 24.2(9) .
P1 O1 C1 C2 -93.8(6) .
P1 O1 C1 C6 89.2(6) .
C6 C1 C2 C3 -4.2(10) .
O1 C1 C2 C3 178.9(5) .
C6 C1 C2 C7 169.6(6) .
O1 C1 C2 C7 -7.2(9) .
C1 C2 C3 C4 0.6(10) .
C7 C2 C3 C4 -173.2(7) .
C2 C3 C4 C5 2.0(11) .
C3 C4 C5 C6 -1.2(11) .
C4 C5 C6 C1 -2.2(10) .
C4 C5 C6 C10 173.1(7) .
C2 C1 C6 C5 5.0(9) .
O1 C1 C6 C5 -178.2(5) .
C2 C1 C6 C10 -170.3(6) .
O1 C1 C6 C10 6.6(9) .
C3 C2 C7 C8 -45.8(9) .
C1 C2 C7 C8 140.5(6) .
C3 C2 C7 C9 78.7(9) .
C1 C2 C7 C9 -95.0(7) .
C5 C6 C10 C12 43.8(9) .
C1 C6 C10 C12 -141.2(7) .
C5 C6 C10 C11 -79.1(8) .
C1 C6 C10 C11 95.9(7) .
P3 O9 C25 C30 -86.8(6) .
P3 O9 C25 C26 99.6(5) .
C30 C25 C26 C27 6.3(9) .
O9 C25 C26 C27 179.6(5) .
C30 C25 C26 C31 -171.3(5) .
O9 C25 C26 C31 2.0(8) .
C25 C26 C27 C28 -2.5(9) .
C31 C26 C27 C28 175.1(6) .
C26 C27 C28 C29 -1.3(11) .
C27 C28 C29 C30 1.5(11) .
O9 C25 C30 C29 -179.4(5) .
C26 C25 C30 C29 -6.1(9) .
O9 C25 C30 C34 -3.1(8) .
C26 C25 C30 C34 170.2(6) .
C28 C29 C30 C25 2.1(10) .
C28 C29 C30 C34 -174.2(6) .
C27 C26 C31 C32 16.9(8) .
C25 C26 C31 C32 -165.6(5) .
C27 C26 C31 C33 -108.0(6) .
C25 C26 C31 C33 69.5(7) .
C25 C30 C34 C36 160.4(6) .
C29 C30 C34 C36 -23.5(9) .
C25 C30 C34 C35 -75.5(7) .
C29 C30 C34 C35 100.6(7) .
C79 N4 C80 C80 -173.3(6) 2_666
C78 N4 C80 C80 62.2(8) 2_666
